data_1551340
loop_
_publ_author_name
'Krzysztof Ziach'
'Celine Chollet'
'Vincent Parissi'
'Panchami Prabhakaran'
'Mathieu Marchivie'
'Valentina Corvaglia'
'Partha Pratim Bose'
'Katta Laxmi-Reddy'
'Frederic Godde'
'Jean-Marie Schmitter'
'Stephane Chaignepain'
'Philippe Pourquier'
'Ivan Huc'

_publ_section_title
;
 Single helically folded aromatic oligoamides that mimic the charge
 surface of double-stranded B-DNA
;
_journal_name_full 'Nature Chemistry'
_journal_page_first 511
_journal_page_last 518
_journal_paper_doi 10.1038/s41557-018-0018-7
_journal_volume 10
_journal_year 2018
_chemical_formula_sum 'C140 H168 N16 O39 P8'
_chemical_formula_weight 2946.65
_space_group_crystal_system triclinic
_space_group_IT_number 2
_space_group_name_Hall '-P 1'
_space_group_name_H-M_alt 'P -1'
_atom_sites_solution_hydrogens geom
_cell_angle_alpha 75.85(3)
_cell_angle_beta 69.66(3)
_cell_angle_gamma 85.93(3)
_cell_formula_units_Z 2
_cell_length_a 17.006(3)
_cell_length_b 20.157(4)
_cell_length_c 24.463(5)
_cell_measurement_temperature 100(2)
_cell_volume 7623(3)
_computing_structure_refinement 'SHELXL-2013 (Sheldrick, 2013)'
_diffrn_ambient_temperature 100(2)
_diffrn_detector PILT
_diffrn_detector_area_resol_mean 5.8140
_diffrn_measured_fraction_theta_full 0.977
_diffrn_measured_fraction_theta_max 0.976
_diffrn_measurement_device
;
AFC11 (Right): Eulerian 3 circle
;
_diffrn_measurement_device_type
;
Rigaku PILATUS conversion
;
_diffrn_measurement_method 'profile data from \w-scans'
_diffrn_measurement_specimen_support Fiber
_diffrn_radiation_monochromator Confocal
_diffrn_radiation_type CuK\a
_diffrn_radiation_wavelength 1.54178
_diffrn_reflns_av_R_equivalents 0.0630
_diffrn_reflns_av_unetI/netI 0.0466
_diffrn_reflns_Laue_measured_fraction_full 0.977
_diffrn_reflns_Laue_measured_fraction_max 0.976
_diffrn_reflns_limit_h_max 17
_diffrn_reflns_limit_h_min -20
_diffrn_reflns_limit_k_max 23
_diffrn_reflns_limit_k_min -23
_diffrn_reflns_limit_l_max 29
_diffrn_reflns_limit_l_min -29
_diffrn_reflns_number 99875
_diffrn_reflns_point_group_measured_fraction_full 0.977
_diffrn_reflns_point_group_measured_fraction_max 0.976
_diffrn_reflns_theta_full 66.500
_diffrn_reflns_theta_max 66.594
_diffrn_reflns_theta_min 6.504
_diffrn_source 'rotating anode'
_diffrn_source_current 66.0
_diffrn_source_power 3.0
_diffrn_source_voltage 45.0
_exptl_absorpt_coefficient_mu 1.531
_exptl_absorpt_correction_T_max 1.000
_exptl_absorpt_correction_T_min 0.842
_exptl_absorpt_correction_type multi-scan
_exptl_absorpt_process_details 'CrystalClear (Rigaku/MSC Inc., 2005)'
_exptl_crystal_colour Colorless
_exptl_crystal_density_diffrn 1.284
_exptl_crystal_description Prism
_exptl_crystal_F_000 3104
_exptl_crystal_size_max 0.20
_exptl_crystal_size_mid 0.15
_exptl_crystal_size_min 0.10
_refine_diff_density_max 1.409
_refine_diff_density_min -0.989
_refine_diff_density_rms 0.091
_refine_ls_extinction_coef .
_refine_ls_extinction_method none
_refine_ls_goodness_of_fit_ref 1.259
_refine_ls_hydrogen_treatment constr
_refine_ls_matrix_type full
_refine_ls_number_parameters 1828
_refine_ls_number_reflns 26277
_refine_ls_number_restraints 1941
_refine_ls_restrained_S_all 1.282
_refine_ls_R_factor_all 0.1456
_refine_ls_R_factor_gt 0.1245
_refine_ls_shift/su_max 0.000
_refine_ls_shift/su_mean 0.000
_refine_ls_structure_factor_coef Fsqd
_refine_ls_weighting_details 'w=1/[\s^2^(Fo^2^)+(0.1000P)^2^+10.0000P] where P=(Fo^2^+2Fc^2^)/3'
_refine_ls_weighting_scheme calc
_refine_ls_wR_factor_gt 0.3044
_refine_ls_wR_factor_ref 0.3189
_reflns_Friedel_coverage 0.000
_reflns_Friedel_fraction_full .
_reflns_Friedel_fraction_max .
_reflns_number_gt 18604
_reflns_number_total 26277
_reflns_threshold_expression 'I > 2\s(I)'
_cod_data_source_file 41557_2018_18_MOESM7_ESM.cif
_cod_data_source_block 4
_cod_depositor_comments
;
The following automatic conversions were performed:

data item '_exptl_absorpt_correction_type' value 'multi scan' was
changed to 'multi-scan' in accordance with the built-in table derived
from the CIF Core dictionary named 'cif_core.dic' version 2.4.5 last
updated on 2014-11-21.

Automatic conversion script
Id: cif_fix_values 6909 2019-04-08 15:41:33Z antanas 
;
_cod_database_code 1551340
_shelx_space_group_comment
;
The symmetry employed for this shelxl refinement is uniquely defined
by the following loop, which should always be used as a source of
symmetry information in preference to the above space-group names.
They are only intended as comments.
;

loop_
_space_group_symop_operation_xyz
'x, y, z'
'-x, -y, -z'

loop_
_atom_site_label
_atom_site_type_symbol
_atom_site_fract_x
_atom_site_fract_y
_atom_site_fract_z
_atom_site_U_iso_or_equiv
_atom_site_adp_type
_atom_site_occupancy
_atom_site_site_symmetry_order
_atom_site_calc_flag
_atom_site_refinement_flags_posn
_atom_site_refinement_flags_adp
_atom_site_refinement_flags_occupancy
_atom_site_disorder_assembly
_atom_site_disorder_group
O3_1 O -0.3647(3) 0.1122(3) -0.9158(3) 0.1156(16) Uani 1 1 d . U . . .
O1_1 O -0.3910(4) 0.0745(3) -0.8161(3) 0.132(2) Uani 1 1 d . U . . .
C2_1 C -0.3467(5) 0.0794(4) -0.8668(4) 0.0958(19) Uani 1 1 d . U . . .
C5_1 C -0.4461(6) 0.1723(6) -0.9717(5) 0.143(3) Uani 1 1 d . U . . .
H5A_1 H -0.4317 0.1387 -0.9953 0.215 Uiso 1 1 calc R U . . .
H5B_1 H -0.4035 0.2075 -0.9881 0.215 Uiso 1 1 calc R U . . .
H5C_1 H -0.4989 0.1921 -0.9723 0.215 Uiso 1 1 calc R U . . .
C4_1 C -0.4528(5) 0.1384(5) -0.9073(4) 0.115(2) Uani 1 1 d . U . . .
C7_1 C -0.5116(6) 0.0788(5) -0.8826(6) 0.151(4) Uani 1 1 d . U . . .
H7A_1 H -0.5065 0.0531 -0.8454 0.227 Uiso 1 1 calc R U . . .
H7B_1 H -0.4983 0.0502 -0.9106 0.227 Uiso 1 1 calc R U . . .
H7C_1 H -0.5680 0.0946 -0.8757 0.227 Uiso 1 1 calc R U . . .
C6_1 C -0.4719(7) 0.1894(5) -0.8676(5) 0.152(4) Uani 1 1 d . U . . .
H6A_1 H -0.4334 0.2275 -0.8868 0.228 Uiso 1 1 calc R U . . .
H6B_1 H -0.4662 0.1674 -0.8297 0.228 Uiso 1 1 calc R U . . .
H6C_1 H -0.5282 0.2053 -0.8613 0.228 Uiso 1 1 calc R U . . .
P43_2 P 0.24498(16) 0.20908(17) -0.88686(16) 0.1410(10) Uani 1 1 d D U . . .
O41_2 O 0.1050(3) 0.1462(2) -0.8743(2) 0.0862(11) Uani 1 1 d . U . . .
C3_2 C 0.0895(4) 0.0537(3) -0.9171(2) 0.0671(13) Uani 1 1 d . U . . .
H3_2 H 0.1463 0.0526 -0.9390 0.081 Uiso 1 1 calc R U . . .
C4_2 C 0.0582(4) 0.0992(3) -0.8812(3) 0.0728(13) Uani 1 1 d . U . . .
O44_2 O 0.3346(4) 0.2066(4) -0.9106(4) 0.180(3) Uani 1 1 d D U . . .
C42_2 C 0.1940(4) 0.1491(4) -0.9071(3) 0.0954(19) Uani 1 1 d D U . . .
H42A_2 H 0.2036 0.1626 -0.9498 0.115 Uiso 1 1 calc R U . . .
H42B_2 H 0.2175 0.1042 -0.8984 0.115 Uiso 1 1 calc R U . . .
O45_2 O 0.2047(5) 0.2776(4) -0.9130(5) 0.195(3) Uani 1 1 d D U . . .
O46_2 O 0.2051(6) 0.2028(6) -0.8208(4) 0.227(4) Uani 1 1 d D U . . .
C47_2 C 0.2396(12) 0.3428(7) -0.9207(10) 0.256(7) Uani 1 1 d D U . . .
H47A_2 H 0.2866 0.3372 -0.9062 0.307 Uiso 1 1 calc R U . . .
H47B_2 H 0.1978 0.3702 -0.8979 0.307 Uiso 1 1 calc R U . . .
C48_2 C 0.2688(17) 0.3783(12) -0.9862(11) 0.370(12) Uani 1 1 d D U . . .
H48A_2 H 0.2919 0.4225 -0.9916 0.555 Uiso 1 1 calc R U . . .
H48B_2 H 0.2221 0.3837 -1.0004 0.555 Uiso 1 1 calc R U . . .
H48C_2 H 0.3109 0.3515 -1.0085 0.555 Uiso 1 1 calc R U . . .
C49_2 C 0.2383(13) 0.1724(13) -0.7761(8) 0.301(8) Uani 1 1 d D U . . .
H49A_2 H 0.2808 0.2018 -0.7758 0.361 Uiso 1 1 calc R U . . .
H49B_2 H 0.2631 0.1288 -0.7822 0.361 Uiso 1 1 calc R U . . .
C50_2 C 0.1663(17) 0.1631(14) -0.7201(9) 0.392(14) Uani 1 1 d D U . . .
H50A_2 H 0.1830 0.1374 -0.6875 0.588 Uiso 1 1 calc R U . . .
H50B_2 H 0.1221 0.1389 -0.7234 0.588 Uiso 1 1 calc R U . . .
H50C_2 H 0.1465 0.2071 -0.7128 0.588 Uiso 1 1 calc R U . . .
O22_2 O 0.1370(2) -0.04353(19) -0.98880(16) 0.0708(9) Uani 1 1 d . U . . .
N1_2 N -0.0513(3) 0.0083(2) -0.89130(18) 0.0608(10) Uani 1 1 d . U . . .
C21_2 C 0.0649(3) -0.0449(3) -0.9554(2) 0.0602(11) Uani 1 1 d . U . . .
C2_2 C 0.0304(4) 0.0083(3) -0.9190(2) 0.0618(11) Uani 1 1 d . U . . .
C6_2 C -0.0834(4) 0.0547(3) -0.8571(2) 0.0650(12) Uani 1 1 d . U . . .
C7_2 C -0.1713(4) 0.0575(3) -0.8295(2) 0.0708(13) Uani 1 1 d . U . . .
C5_2 C -0.0289(4) 0.1002(3) -0.8493(2) 0.0711(13) Uani 1 1 d . U . . .
N72_2 N -0.2664(4) 0.0505(3) -0.8852(2) 0.0911(14) Uani 1 1 d . U . . .
H72_2 H -0.2390 0.0542 -0.9227 0.109 Uiso 1 1 calc R U . . .
C8_2 C -0.2032(4) 0.1023(3) -0.7921(3) 0.0829(15) Uani 1 1 d . U . . .
H8_2 H -0.2608 0.1041 -0.7731 0.100 Uiso 1 1 calc R U . . .
C10_2 C -0.0657(5) 0.1449(3) -0.8111(3) 0.0856(16) Uani 1 1 d . U . . .
H10_2 H -0.0319 0.1750 -0.8054 0.103 Uiso 1 1 calc R U . . .
C9_2 C -0.1502(5) 0.1443(3) -0.7827(3) 0.0881(17) Uani 1 1 d . U . . .
H9_2 H -0.1730 0.1726 -0.7564 0.106 Uiso 1 1 calc R U . . .
C71_2 C -0.2303(4) 0.0147(3) -0.8405(3) 0.0808(15) Uani 1 1 d . U . . .
H71A_2 H -0.2004 -0.0247 -0.8534 0.097 Uiso 1 1 calc R U . . .
H71B_2 H -0.2754 -0.0021 -0.8030 0.097 Uiso 1 1 calc R U . . .
P43_3 P 0.03105(18) -0.42954(12) -1.08986(11) 0.1149(7) Uani 1 1 d D U . . .
O45_3 O 0.0606(5) -0.3831(4) -1.1522(2) 0.162(2) Uani 1 1 d D U . . .
C41_3 C 0.0035(5) -0.3044(4) -1.0643(3) 0.0976(19) Uani 1 1 d . U . . .
H41A_3 H -0.0540 -0.3101 -1.0617 0.117 Uiso 1 1 calc R U . . .
H41B_3 H 0.0356 -0.2855 -1.1061 0.117 Uiso 1 1 calc R U . . .
C42_3 C 0.0359(6) -0.3711(4) -1.0460(3) 0.109(2) Uani 1 1 d D U . . .
H42A_3 H 0.0042 -0.3905 -1.0042 0.131 Uiso 1 1 calc R U . . .
H42B_3 H 0.0938 -0.3660 -1.0493 0.131 Uiso 1 1 calc R U . . .
C49_3 C 0.1670(7) -0.4895(8) -1.0865(8) 0.209(5) Uani 1 1 d D U . . .
H49A_3 H 0.1746 -0.4891 -1.0491 0.251 Uiso 1 1 calc R U . . .
H49B_3 H 0.1831 -0.4442 -1.1122 0.251 Uiso 1 1 calc R U . . .
O44_3 O -0.0480(5) -0.4644(4) -1.0733(3) 0.176(3) Uani 1 1 d D U . . .
C47_3 C 0.0298(9) -0.3939(6) -1.1983(4) 0.166(4) Uani 1 1 d D U . . .
H47A_3 H -0.0144 -0.4286 -1.1805 0.200 Uiso 1 1 calc R U . . .
H47B_3 H 0.0751 -0.4100 -1.2290 0.200 Uiso 1 1 calc R U . . .
C50_3 C 0.2305(8) -0.5350(6) -1.1137(6) 0.178(5) Uani 1 1 d D U . . .
H50A_3 H 0.2852 -0.5177 -1.1206 0.267 Uiso 1 1 calc R U . . .
H50B_3 H 0.2261 -0.5376 -1.1512 0.267 Uiso 1 1 calc R U . . .
H50C_3 H 0.2223 -0.5798 -1.0874 0.267 Uiso 1 1 calc R U . . .
O46_3 O 0.0820(6) -0.4948(4) -1.0731(4) 0.189(3) Uani 1 1 d D U . . .
C48_3 C -0.0038(14) -0.3276(8) -1.2266(8) 0.277(8) Uani 1 1 d D U . . .
H48A_3 H -0.0218 -0.3348 -1.2579 0.415 Uiso 1 1 calc R U . . .
H48B_3 H 0.0395 -0.2930 -1.2432 0.415 Uiso 1 1 calc R U . . .
H48C_3 H -0.0505 -0.3131 -1.1966 0.415 Uiso 1 1 calc R U . . .
N1_3 N -0.1291(3) -0.1757(2) -0.90300(18) 0.0615(10) Uani 1 1 d . U . . .
C6_3 C -0.0636(3) -0.1875(3) -0.9513(2) 0.0615(11) Uani 1 1 d . U . . .
C7_3 C 0.0099(3) -0.1471(3) -0.9715(2) 0.0589(11) Uani 1 1 d . U . . .
O22_3 O -0.3381(3) -0.2321(3) -0.8147(2) 0.1089(16) Uani 1 1 d . U . . .
C21_3 C -0.2679(4) -0.2053(3) -0.8277(3) 0.0759(14) Uani 1 1 d . U . . .
C2_3 C -0.1980(4) -0.2134(3) -0.8836(3) 0.0704(13) Uani 1 1 d . U . . .
C8_3 C 0.0806(4) -0.1623(3) -1.0161(2) 0.0689(13) Uani 1 1 d . U . . .
H8_3 H 0.1306 -0.1381 -1.0279 0.083 Uiso 1 1 calc R U . . .
C9_3 C 0.0750(4) -0.2147(3) -1.0429(3) 0.0774(15) Uani 1 1 d . U . . .
H9_3 H 0.1227 -0.2242 -1.0728 0.093 Uiso 1 1 calc R U . . .
C5_3 C -0.0673(4) -0.2404(3) -0.9803(3) 0.0710(13) Uani 1 1 d . U . . .
C4_3 C -0.1430(4) -0.2774(3) -0.9585(3) 0.0847(16) Uani 1 1 d . U . . .
H4_3 H -0.1487 -0.3115 -0.9766 0.102 Uiso 1 1 calc R U . . .
C10_3 C 0.0050(4) -0.2527(3) -1.0283(3) 0.0804(15) Uani 1 1 d . U . . .
C3_3 C -0.2078(4) -0.2645(4) -0.9117(3) 0.0877(17) Uani 1 1 d . U . . .
H3_3 H -0.2581 -0.2887 -0.8981 0.105 Uiso 1 1 calc R U . . .
N71_3 N 0.0050(3) -0.0920(2) -0.94522(17) 0.0600(10) Uani 1 1 d . U . . .
H71_3 H -0.0427 -0.0873 -0.9188 0.072 Uiso 1 1 calc R U . . .
O41_4 O -0.1418(3) 0.0312(2) -0.6525(2) 0.0885(12) Uani 1 1 d . U . . .
P43_4 P -0.0877(3) 0.0981(3) -0.5954(3) 0.237(3) Uani 1 1 d D U . . .
C42_4 C -0.0636(5) 0.0523(5) -0.6524(4) 0.120(3) Uani 1 1 d D U . . .
H42A_4 H -0.0327 0.0814 -0.6911 0.143 Uiso 1 1 calc R U . . .
H42B_4 H -0.0299 0.0129 -0.6441 0.143 Uiso 1 1 calc R U . . .
O46_4 O 0.0014(6) 0.1115(6) -0.5957(6) 0.269(4) Uani 1 1 d D U . . .
O45_4 O -0.1142(8) 0.1700(6) -0.6289(7) 0.289(4) Uani 1 1 d D U . . .
C48_4 C -0.1929(15) 0.2552(9) -0.5982(10) 0.306(9) Uani 1 1 d D U . . .
H48A_4 H -0.2420 0.2820 -0.5974 0.459 Uiso 1 1 calc R U . . .
H48B_4 H -0.1438 0.2841 -0.6186 0.459 Uiso 1 1 calc R U . . .
H48C_4 H -0.1952 0.2347 -0.5579 0.459 Uiso 1 1 calc R U . . .
C47_4 C -0.1890(12) 0.2003(11) -0.6304(11) 0.312(7) Uani 1 1 d D U . . .
H47A_4 H -0.2359 0.1683 -0.6096 0.374 Uiso 1 1 calc R U . . .
H47B_4 H -0.1875 0.2192 -0.6713 0.374 Uiso 1 1 calc R U . . .
N72_4 N -0.2503(3) -0.1702(2) -0.79349(18) 0.0614(10) Uani 1 1 d . U . . .
H72_4 H -0.2068 -0.1437 -0.8083 0.074 Uiso 1 1 calc R U . . .
N1_4 N -0.1479(2) -0.1178(2) -0.74146(18) 0.0575(9) Uani 1 1 d . U . . .
C2_4 C -0.0760(3) -0.0916(3) -0.7471(2) 0.0598(11) Uani 1 1 d . U . . .
C6_4 C -0.2208(3) -0.0918(3) -0.7081(2) 0.0595(11) Uani 1 1 d . U . . .
C3_4 C -0.0674(4) -0.0407(3) -0.7196(2) 0.0660(12) Uani 1 1 d . U . . .
H3_4 H -0.0149 -0.0245 -0.7247 0.079 Uiso 1 1 calc R U . . .
C4_4 C -0.1396(4) -0.0158(3) -0.6847(3) 0.0713(13) Uani 1 1 d . U . . .
C7_4 C -0.2993(3) -0.1179(3) -0.7044(2) 0.0628(12) Uani 1 1 d . U . . .
C71_4 C -0.3045(3) -0.1763(3) -0.7312(2) 0.0653(12) Uani 1 1 d . U . . .
H71A_4 H -0.2905 -0.2181 -0.7070 0.078 Uiso 1 1 calc R U . . .
H71B_4 H -0.3621 -0.1810 -0.7287 0.078 Uiso 1 1 calc R U . . .
C5_4 C -0.2199(3) -0.0406(3) -0.6782(2) 0.0647(12) Uani 1 1 d . U . . .
C9_4 C -0.3712(4) -0.0418(3) -0.6404(3) 0.0803(15) Uani 1 1 d . U . . .
H9_4 H -0.4214 -0.0254 -0.6177 0.096 Uiso 1 1 calc R U . . .
C8_4 C -0.3732(4) -0.0924(3) -0.6702(3) 0.0748(14) Uani 1 1 d . U . . .
H8_4 H -0.4246 -0.1091 -0.6671 0.090 Uiso 1 1 calc R U . . .
C10_4 C -0.2968(4) -0.0157(3) -0.6438(3) 0.0755(14) Uani 1 1 d . U . . .
H10_4 H -0.2968 0.0180 -0.6238 0.091 Uiso 1 1 calc R U . . .
O44_4 O -0.1495(8) 0.0715(9) -0.5385(5) 0.323(6) Uani 1 1 d D U . . .
C21_4 C 0.0030(3) -0.1196(3) -0.7859(2) 0.0604(11) Uani 1 1 d . U . . .
O22_4 O 0.0713(2) -0.08983(19) -0.80463(17) 0.0709(9) Uani 1 1 d . U . . .
C50_4 C 0.0849(12) 0.1316(12) -0.5405(11) 0.360(11) Uani 1 1 d D U . . .
H50A_4 H 0.1041 0.1673 -0.5281 0.540 Uiso 1 1 calc R U . . .
H50B_4 H 0.1311 0.1159 -0.5700 0.540 Uiso 1 1 calc R U . . .
H50C_4 H 0.0622 0.0943 -0.5064 0.540 Uiso 1 1 calc R U . . .
C49_4 C 0.0190(13) 0.1587(11) -0.5666(12) 0.335(7) Uani 1 1 d D U . . .
H49A_4 H -0.0317 0.1666 -0.5351 0.402 Uiso 1 1 calc R U . . .
H49B_4 H 0.0377 0.2020 -0.5953 0.402 Uiso 1 1 calc R U . . .
P43_5 P 0.32555(13) -0.37747(12) -1.04144(9) 0.1002(6) Uani 1 1 d D U . . .
O45_5 O 0.4217(3) -0.3601(3) -1.0675(2) 0.1108(16) Uani 1 1 d D U . . .
C42_5 C 0.2776(4) -0.3294(4) -0.9854(3) 0.0915(18) Uani 1 1 d D U . . .
H42A_5 H 0.3056 -0.3392 -0.9560 0.110 Uiso 1 1 calc R U . . .
H42B_5 H 0.2845 -0.2809 -1.0042 0.110 Uiso 1 1 calc R U . . .
O46_5 O 0.2948(3) -0.3370(4) -1.0940(2) 0.141(2) Uani 1 1 d D U . . .
O44_5 O 0.3060(4) -0.4497(3) -1.0205(3) 0.153(3) Uani 1 1 d D U . . .
C50_5 C 0.2781(7) -0.2939(5) -1.1878(4) 0.138(3) Uani 1 1 d D U . . .
H50A_5 H 0.3021 -0.2966 -1.2289 0.207 Uiso 1 1 calc R U . . .
H50B_5 H 0.2791 -0.2472 -1.1853 0.207 Uiso 1 1 calc R U . . .
H50C_5 H 0.2212 -0.3106 -1.1717 0.207 Uiso 1 1 calc R U . . .
C49_5 C 0.3252(7) -0.3342(7) -1.1544(4) 0.166(4) Uani 1 1 d D U . . .
H49A_5 H 0.3273 -0.3804 -1.1599 0.199 Uiso 1 1 calc R U . . .
H49B_5 H 0.3822 -0.3162 -1.1708 0.199 Uiso 1 1 calc R U . . .
C47_5 C 0.4749(7) -0.3983(8) -1.0355(5) 0.192(5) Uani 1 1 d D U . . .
H47A_5 H 0.4569 -0.3888 -0.9960 0.230 Uiso 1 1 calc R U . . .
H47B_5 H 0.4649 -0.4467 -1.0299 0.230 Uiso 1 1 calc R U . . .
C48_5 C 0.5595(7) -0.3860(10) -1.0613(7) 0.261(9) Uani 1 1 d D U . . .
H48A_5 H 0.5876 -0.4137 -1.0360 0.392 Uiso 1 1 calc R U . . .
H48B_5 H 0.5710 -0.3386 -1.0662 0.392 Uiso 1 1 calc R U . . .
H48C_5 H 0.5792 -0.3971 -1.0998 0.392 Uiso 1 1 calc R U . . .
N1_5 N -0.0730(2) -0.2962(2) -0.79330(17) 0.0547(9) Uani 1 1 d . U . . .
C7_5 C 0.0427(3) -0.2177(3) -0.8353(2) 0.0573(11) Uani 1 1 d . U . . .
C6_5 C 0.0054(3) -0.2798(3) -0.8339(2) 0.0553(10) Uani 1 1 d . U . . .
N71_5 N -0.0111(2) -0.1784(2) -0.79802(18) 0.0585(9) Uani 1 1 d . U . . .
H71_5 H -0.0614 -0.1946 -0.7799 0.070 Uiso 1 1 calc R U . . .
C2_5 C -0.1096(3) -0.3531(3) -0.7913(2) 0.0568(11) Uani 1 1 d . U . . .
O22_5 O -0.2359(2) -0.4197(2) -0.74219(18) 0.0800(11) Uani 1 1 d . U . . .
C21_5 C -0.1920(3) -0.3739(3) -0.7416(2) 0.0603(11) Uani 1 1 d . U . . .
C8_5 C 0.1235(3) -0.2002(3) -0.8724(2) 0.0653(12) Uani 1 1 d . U . . .
H8_5 H 0.1482 -0.1603 -0.8730 0.078 Uiso 1 1 calc R U . . .
C4_5 C 0.0090(3) -0.3801(3) -0.8707(2) 0.0648(12) Uani 1 1 d . U . . .
H4_5 H 0.0355 -0.4087 -0.8961 0.078 Uiso 1 1 calc R U . . .
C3_5 C -0.0715(3) -0.3960(3) -0.8307(2) 0.0649(12) Uani 1 1 d . U . . .
H3_5 H -0.0999 -0.4342 -0.8298 0.078 Uiso 1 1 calc R U . . .
C9_5 C 0.1682(3) -0.2434(3) -0.9093(2) 0.0691(13) Uani 1 1 d . U . . .
H9_5 H 0.2233 -0.2313 -0.9335 0.083 Uiso 1 1 calc R U . . .
C10_5 C 0.1358(3) -0.3019(3) -0.9117(2) 0.0670(12) Uani 1 1 d . U . . .
C5_5 C 0.0511(3) -0.3215(3) -0.8736(2) 0.0609(11) Uani 1 1 d . U . . .
C41_5 C 0.1844(4) -0.3468(4) -0.9539(3) 0.0843(16) Uani 1 1 d . U . . .
H41A_5 H 0.1587 -0.3435 -0.9842 0.101 Uiso 1 1 calc R U . . .
H41B_5 H 0.1786 -0.3940 -0.9311 0.101 Uiso 1 1 calc R U . . .
P43_6 P -0.3802(2) -0.04468(14) -0.43982(12) 0.1339(9) Uani 1 1 d D U . . .
N72_6 N -0.2106(2) -0.3417(2) -0.69716(17) 0.0580(9) Uani 1 1 d . U . . .
H72_6 H -0.1862 -0.3032 -0.7035 0.070 Uiso 1 1 calc R U . . .
N1_6 N -0.1939(3) -0.2667(2) -0.61080(18) 0.0623(10) Uani 1 1 d . U . . .
C71_6 C -0.2720(3) -0.3705(3) -0.6374(2) 0.0639(12) Uani 1 1 d . U . . .
H71A_6 H -0.2426 -0.3994 -0.6131 0.077 Uiso 1 1 calc R U . . .
H71B_6 H -0.3115 -0.3994 -0.6420 0.077 Uiso 1 1 calc R U . . .
O41_6 O -0.3348(3) -0.1382(2) -0.5033(2) 0.0972(13) Uani 1 1 d . U . . .
C8_6 C -0.4076(3) -0.3214(3) -0.5823(2) 0.0740(14) Uani 1 1 d . U . . .
H8_6 H -0.4354 -0.3538 -0.5905 0.089 Uiso 1 1 calc R U . . .
C6_6 C -0.2804(3) -0.2693(3) -0.5887(2) 0.0670(12) Uani 1 1 d . U . . .
C2_6 C -0.1567(4) -0.2198(3) -0.5977(2) 0.0685(12) Uani 1 1 d . U . . .
C7_6 C -0.3210(3) -0.3185(3) -0.6039(2) 0.0636(12) Uani 1 1 d . U . . .
C4_6 C -0.2859(4) -0.1769(3) -0.5396(3) 0.0798(14) Uani 1 1 d . U . . .
C3_6 C -0.2005(4) -0.1739(3) -0.5620(3) 0.0783(14) Uani 1 1 d . U . . .
H3_6 H -0.1713 -0.1423 -0.5540 0.094 Uiso 1 1 calc R U . . .
C10_6 C -0.4171(4) -0.2291(3) -0.5337(3) 0.0798(15) Uani 1 1 d . U . . .
H10_6 H -0.4494 -0.1998 -0.5109 0.096 Uiso 1 1 calc R U . . .
C5_6 C -0.3284(4) -0.2246(3) -0.5536(2) 0.0729(13) Uani 1 1 d . U . . .
O46_6 O -0.3549(7) 0.0275(4) -0.4535(5) 0.225(4) Uani 1 1 d D U . . .
C9_6 C -0.4544(4) -0.2762(3) -0.5480(3) 0.0814(15) Uani 1 1 d . U . . .
H9_6 H -0.5127 -0.2787 -0.5348 0.098 Uiso 1 1 calc R U . . .
C42_6 C -0.2961(5) -0.0876(4) -0.4890(4) 0.113(2) Uani 1 1 d D U . . .
H42A_6 H -0.2649 -0.0549 -0.5253 0.136 Uiso 1 1 calc R U . . .
H42B_6 H -0.2576 -0.1088 -0.4687 0.136 Uiso 1 1 calc R U . . .
O44_6 O -0.4682(6) -0.0477(6) -0.4454(5) 0.234(4) Uani 1 1 d D U . . .
O45_6 O -0.3798(6) -0.0803(5) -0.3786(3) 0.199(3) Uani 1 1 d D U . . .
C49_6 C -0.3857(12) 0.0812(6) -0.4955(6) 0.228(6) Uani 1 1 d D U . . .
H49A_6 H -0.4431 0.0718 -0.4909 0.274 Uiso 1 1 calc R U . . .
H49B_6 H -0.3505 0.0844 -0.5369 0.274 Uiso 1 1 calc R U . . .
C50_6 C -0.3793(10) 0.1461(6) -0.4757(7) 0.203(6) Uani 1 1 d D U . . .
H50A_6 H -0.3931 0.1849 -0.5023 0.305 Uiso 1 1 calc R U . . .
H50B_6 H -0.3231 0.1515 -0.4768 0.305 Uiso 1 1 calc R U . . .
H50C_6 H -0.4176 0.1427 -0.4356 0.305 Uiso 1 1 calc R U . . .
C47_6 C -0.4389(11) -0.0648(8) -0.3222(6) 0.220(6) Uani 1 1 d D U . . .
H47A_6 H -0.4942 -0.0580 -0.3256 0.264 Uiso 1 1 calc R U . . .
H47B_6 H -0.4424 -0.1041 -0.2893 0.264 Uiso 1 1 calc R U . . .
C48_6 C -0.4159(14) -0.0054(10) -0.3078(8) 0.284(9) Uani 1 1 d D U . . .
H48A_6 H -0.4581 0.0023 -0.2720 0.426 Uiso 1 1 calc R U . . .
H48B_6 H -0.4114 0.0338 -0.3403 0.426 Uiso 1 1 calc R U . . .
H48C_6 H -0.3630 -0.0129 -0.3016 0.426 Uiso 1 1 calc R U . . .
C21_6 C -0.0626(4) -0.2152(3) -0.6234(3) 0.0718(13) Uani 1 1 d . U . . .
O22_6 O -0.0239(3) -0.1680(2) -0.6210(2) 0.0877(12) Uani 1 1 d . U . . .
N1_7 N 0.0056(2) -0.3822(2) -0.68792(17) 0.0579(9) Uani 1 1 d . U . . .
N71_7 N -0.0282(3) -0.2669(2) -0.6498(2) 0.0691(11) Uani 1 1 d . U . . .
H71_7 H -0.0621 -0.3001 -0.6428 0.083 Uiso 1 1 calc R U . . .
C21_7 C -0.0492(3) -0.4944(3) -0.6801(2) 0.0606(12) Uani 1 1 d . U . . .
O22_7 O -0.0480(2) -0.5411(2) -0.70450(17) 0.0805(11) Uani 1 1 d . U . . .
C2_7 C 0.0167(3) -0.4367(3) -0.7091(2) 0.0612(12) Uani 1 1 d . U . . .
C6_7 C 0.0688(3) -0.3341(3) -0.7094(2) 0.0638(12) Uani 1 1 d . U . . .
C3_7 C 0.0921(3) -0.4484(3) -0.7554(2) 0.0711(14) Uani 1 1 d . U . . .
H3_7 H 0.0970 -0.4868 -0.7710 0.085 Uiso 1 1 calc R U . . .
C7_7 C 0.0544(3) -0.2748(3) -0.6871(2) 0.0695(13) Uani 1 1 d . U . . .
C4_7 C 0.1566(3) -0.4019(4) -0.7760(2) 0.0748(14) Uani 1 1 d . U . . .
H4_7 H 0.2063 -0.4091 -0.8054 0.090 Uiso 1 1 calc R U . . .
C5_7 C 0.1483(3) -0.3430(3) -0.7528(2) 0.0736(14) Uani 1 1 d . U . . .
C9_7 C 0.1956(4) -0.2371(4) -0.7465(3) 0.0873(17) Uani 1 1 d . U . . .
H9_7 H 0.2376 -0.2042 -0.7583 0.105 Uiso 1 1 calc R U . . .
C10_7 C 0.2132(3) -0.2920(4) -0.7711(3) 0.0815(16) Uani 1 1 d . U . . .
C42_7 C 0.3523(4) -0.3563(4) -0.7920(3) 0.0939(19) Uani 1 1 d D U . . .
H42A_7 H 0.3174 -0.3955 -0.7658 0.113 Uiso 1 1 calc R U . . .
H42B_7 H 0.3767 -0.3378 -0.7684 0.113 Uiso 1 1 calc R U . . .
C8_7 C 0.1182(4) -0.2266(3) -0.7044(3) 0.0793(15) Uani 1 1 d . U . . .
H8_7 H 0.1097 -0.1883 -0.6884 0.095 Uiso 1 1 calc R U . . .
C41_7 C 0.2969(4) -0.3009(4) -0.8171(3) 0.097(2) Uani 1 1 d . U . . .
H41A_7 H 0.3272 -0.2575 -0.8328 0.117 Uiso 1 1 calc R U . . .
H41B_7 H 0.2874 -0.3134 -0.8502 0.117 Uiso 1 1 calc R U . . .
P43_7 P 0.43304(16) -0.38313(16) -0.84984(10) 0.1258(8) Uani 1 1 d D U . . .
O45_7 O 0.4888(5) -0.4318(4) -0.8182(3) 0.159(2) Uani 1 1 d D U . . .
O46_7 O 0.4850(4) -0.3215(4) -0.8884(4) 0.186(3) Uani 1 1 d D U . . .
O44_7 O 0.4029(7) -0.4147(5) -0.8870(3) 0.204(4) Uani 1 1 d D U . . .
C50_7 C 0.5745(10) -0.2291(9) -0.9308(7) 0.242(8) Uani 1 1 d D U . . .
H50A_7 H 0.6225 -0.2110 -0.9269 0.363 Uiso 1 1 calc R U . . .
H50B_7 H 0.5306 -0.1961 -0.9265 0.363 Uiso 1 1 calc R U . . .
H50C_7 H 0.5897 -0.2390 -0.9696 0.363 Uiso 1 1 calc R U . . .
C49_7 C 0.5457(10) -0.2907(8) -0.8851(8) 0.231(6) Uani 1 1 d D U . . .
H49A_7 H 0.5923 -0.3219 -0.8874 0.277 Uiso 1 1 calc R U . . .
H49B_7 H 0.5283 -0.2797 -0.8463 0.277 Uiso 1 1 calc R U . . .
C47_7 C 0.5091(11) -0.5034(7) -0.8164(8) 0.225(6) Uani 1 1 d D U . . .
H47A_7 H 0.5661 -0.5120 -0.8167 0.270 Uiso 1 1 calc R U . . .
H47B_7 H 0.5037 -0.5162 -0.8507 0.270 Uiso 1 1 calc R U . . .
C48_7 C 0.4480(14) -0.5424(10) -0.7597(9) 0.296(10) Uani 1 1 d D U . . .
H48A_7 H 0.4572 -0.5906 -0.7566 0.444 Uiso 1 1 calc R U . . .
H48B_7 H 0.3920 -0.5320 -0.7597 0.444 Uiso 1 1 calc R U . . .
H48C_7 H 0.4553 -0.5300 -0.7263 0.444 Uiso 1 1 calc R U . . .
P43_8 P -0.56026(8) -0.33728(8) -0.36495(6) 0.0664(4) Uani 1 1 d D U . . .
O41_8 O -0.43165(19) -0.40596(18) -0.41936(15) 0.0615(8) Uani 1 1 d . U . . .
N1_8 N -0.1858(2) -0.4499(2) -0.51637(16) 0.0516(8) Uani 1 1 d . U . . .
O22_8 O -0.1375(2) -0.30700(18) -0.47351(15) 0.0617(8) Uani 1 1 d . U . . .
N72_8 N -0.1030(2) -0.4910(2) -0.62637(16) 0.0531(9) Uani 1 1 d . U . . .
H72_8 H -0.1114 -0.4522 -0.6168 0.064 Uiso 1 1 calc R U . . .
C6_8 C -0.2530(3) -0.4865(2) -0.51317(19) 0.0509(10) Uani 1 1 d . U . . .
C2_8 C -0.2015(3) -0.4004(2) -0.4875(2) 0.0522(10) Uani 1 1 d . U . . .
O44_8 O -0.5976(2) -0.3257(2) -0.41221(17) 0.0752(10) Uani 1 1 d D U . . .
C21_8 C -0.1270(3) -0.3579(3) -0.4933(2) 0.0540(10) Uani 1 1 d . U . . .
C5_8 C -0.3373(3) -0.4715(2) -0.4800(2) 0.0528(10) Uani 1 1 d . U . . .
O46_8 O -0.5683(2) -0.2776(2) -0.33270(18) 0.0767(10) Uani 1 1 d D U . . .
O45_8 O -0.5950(2) -0.3992(2) -0.31052(18) 0.0808(11) Uani 1 1 d D U . . .
C3_8 C -0.2817(3) -0.3819(3) -0.4542(2) 0.0545(10) Uani 1 1 d . U . . .
H3_8 H -0.2886 -0.3459 -0.4354 0.065 Uiso 1 1 calc R U . . .
C4_8 C -0.3499(3) -0.4183(3) -0.4500(2) 0.0544(10) Uani 1 1 d . U . . .
C9_8 C -0.3876(3) -0.5610(3) -0.5106(2) 0.0606(12) Uani 1 1 d . U . . .
H9_8 H -0.4316 -0.5867 -0.5096 0.073 Uiso 1 1 calc R U . . .
C8_8 C -0.3050(3) -0.5739(3) -0.5441(2) 0.0578(11) Uani 1 1 d . U . . .
H8_8 H -0.2950 -0.6079 -0.5653 0.069 Uiso 1 1 calc R U . . .
C7_8 C -0.2385(3) -0.5370(2) -0.5462(2) 0.0534(10) Uani 1 1 d . U . . .
C10_8 C -0.4040(3) -0.5112(3) -0.4792(2) 0.0580(11) Uani 1 1 d . U . . .
H10_8 H -0.4591 -0.5031 -0.4572 0.070 Uiso 1 1 calc R U . . .
C71_8 C -0.1481(3) -0.5513(3) -0.5834(2) 0.0581(11) Uani 1 1 d . U . . .
H71A_8 H -0.1175 -0.5702 -0.5564 0.070 Uiso 1 1 calc R U . . .
H71B_8 H -0.1496 -0.5855 -0.6049 0.070 Uiso 1 1 calc R U . . .
C42_8 C -0.4473(3) -0.3495(3) -0.3916(2) 0.0637(12) Uani 1 1 d D U . . .
H42A_8 H -0.4191 -0.3086 -0.4202 0.076 Uiso 1 1 calc R U . . .
H42B_8 H -0.4264 -0.3590 -0.3582 0.076 Uiso 1 1 calc R U . . .
C47_8 C -0.6604(4) -0.4441(3) -0.3075(3) 0.0915(18) Uani 1 1 d D U . . .
H47A_8 H -0.6603 -0.4870 -0.2789 0.110 Uiso 1 1 calc R U . . .
H47B_8 H -0.6482 -0.4540 -0.3464 0.110 Uiso 1 1 calc R U . . .
C48_8 C -0.7464(4) -0.4133(4) -0.2889(4) 0.113(2) Uani 1 1 d D U . . .
H48A_8 H -0.7873 -0.4448 -0.2876 0.169 Uiso 1 1 calc R U . . .
H48B_8 H -0.7473 -0.3713 -0.3175 0.169 Uiso 1 1 calc R U . . .
H48C_8 H -0.7594 -0.4044 -0.2500 0.169 Uiso 1 1 calc R U . . .
C49_8 C -0.5566(4) -0.2079(3) -0.3673(3) 0.097(2) Uani 1 1 d D U . . .
H49A_8 H -0.5669 -0.2048 -0.4044 0.116 Uiso 1 1 calc R U . . .
H49B_8 H -0.4992 -0.1932 -0.3772 0.116 Uiso 1 1 calc R U . . .
C50_8 C -0.6140(6) -0.1633(4) -0.3331(5) 0.162(5) Uani 1 1 d D U . . .
H50A_8 H -0.6059 -0.1170 -0.3566 0.243 Uiso 1 1 calc R U . . .
H50B_8 H -0.6031 -0.1659 -0.2967 0.243 Uiso 1 1 calc R U . . .
H50C_8 H -0.6708 -0.1777 -0.3236 0.243 Uiso 1 1 calc R U . . .
P43_9 P 0.41779(11) -0.22518(11) -0.68621(8) 0.0935(6) Uani 1 1 d D U . . .
N1_9 N 0.0806(2) -0.4486(2) -0.58155(16) 0.0551(9) Uani 1 1 d . U . . .
N71_9 N -0.0513(2) -0.3842(2) -0.52050(17) 0.0549(9) Uani 1 1 d . U . . .
H71_9 H -0.0528 -0.4216 -0.5312 0.066 Uiso 1 1 calc R U . . .
C6_9 C 0.0977(3) -0.3923(3) -0.5660(2) 0.0554(10) Uani 1 1 d . U . . .
C2_9 C 0.1449(3) -0.4800(3) -0.6136(2) 0.0586(11) Uani 1 1 d . U . . .
C8_9 C 0.0428(3) -0.3008(3) -0.5159(2) 0.0655(13) Uani 1 1 d . U . . .
H8_9 H -0.0018 -0.2777 -0.4943 0.079 Uiso 1 1 calc R U . . .
C5_9 C 0.1820(3) -0.3672(3) -0.5820(2) 0.0597(11) Uani 1 1 d . U . . .
C7_9 C 0.0282(3) -0.3573(3) -0.5331(2) 0.0572(11) Uani 1 1 d . U . . .
C4_9 C 0.2470(3) -0.4041(3) -0.6159(2) 0.0644(12) Uani 1 1 d . U . . .
H4_9 H 0.3025 -0.3904 -0.6268 0.077 Uiso 1 1 calc R U . . .
C3_9 C 0.2296(3) -0.4585(3) -0.6326(2) 0.0631(12) Uani 1 1 d . U . . .
H3_9 H 0.2722 -0.4815 -0.6562 0.076 Uiso 1 1 calc R U . . .
C9_9 C 0.1266(3) -0.2777(3) -0.5313(2) 0.0711(14) Uani 1 1 d . U . . .
H9_9 H 0.1351 -0.2396 -0.5188 0.085 Uiso 1 1 calc R U . . .
C41_9 C 0.2822(3) -0.2786(3) -0.5825(3) 0.0728(14) Uani 1 1 d . U . . .
H41A_9 H 0.3218 -0.3153 -0.5797 0.087 Uiso 1 1 calc R U . . .
H41B_9 H 0.2836 -0.2502 -0.5561 0.087 Uiso 1 1 calc R U . . .
C10_9 C 0.1949(3) -0.3084(3) -0.5632(2) 0.0664(12) Uani 1 1 d . U . . .
O45_9 O 0.4422(3) -0.3020(3) -0.6911(3) 0.1112(15) Uani 1 1 d D U . . .
C47_9 C 0.5267(4) -0.3258(4) -0.7106(3) 0.104(2) Uani 1 1 d D U . . .
H47A_9 H 0.5602 -0.3058 -0.6936 0.125 Uiso 1 1 calc R U . . .
H47B_9 H 0.5508 -0.3114 -0.7540 0.125 Uiso 1 1 calc R U . . .
C42_9 C 0.3073(3) -0.2357(3) -0.6473(3) 0.0811(16) Uani 1 1 d D U . . .
H42A_9 H 0.2829 -0.1908 -0.6469 0.097 Uiso 1 1 calc R U . . .
H42B_9 H 0.2834 -0.2571 -0.6695 0.097 Uiso 1 1 calc R U . . .
O46_9 O 0.4212(4) -0.1858(4) -0.7503(2) 0.144(2) Uani 1 1 d D U . . .
C48_9 C 0.5284(6) -0.3999(5) -0.6922(5) 0.134(3) Uani 1 1 d D U . . .
H48A_9 H 0.5852 -0.4150 -0.7060 0.200 Uiso 1 1 calc R U . . .
H48B_9 H 0.4952 -0.4196 -0.7091 0.200 Uiso 1 1 calc R U . . .
H48C_9 H 0.5058 -0.4141 -0.6492 0.200 Uiso 1 1 calc R U . . .
C49_9 C 0.4792(8) -0.1300(7) -0.7862(6) 0.218(6) Uani 1 1 d D U . . .
H49A_9 H 0.5354 -0.1414 -0.7860 0.262 Uiso 1 1 calc R U . . .
H49B_9 H 0.4621 -0.0888 -0.7716 0.262 Uiso 1 1 calc R U . . .
C50_9 C 0.4755(14) -0.1208(12) -0.8462(7) 0.354(12) Uani 1 1 d D U . . .
H50A_9 H 0.5129 -0.0841 -0.8732 0.532 Uiso 1 1 calc R U . . .
H50B_9 H 0.4193 -0.1099 -0.8454 0.532 Uiso 1 1 calc R U . . .
H50C_9 H 0.4920 -0.1622 -0.8597 0.532 Uiso 1 1 calc R U . . .
O44_9 O 0.4669(3) -0.1948(3) -0.6610(2) 0.1113(16) Uani 1 1 d D U . . .
C21_9 C 0.1211(3) -0.5426(3) -0.6286(2) 0.0628(12) Uani 1 1 d . U . . .
O22_9 O 0.0509(2) -0.56566(19) -0.61152(17) 0.0702(9) Uani 1 1 d . U . . .
O1_10 O 0.1895(2) -0.5701(2) -0.66206(19) 0.0809(11) Uani 1 1 d . U . . .
C2_10 C 0.1735(5) -0.6311(4) -0.6789(4) 0.101(2) Uani 1 1 d . U . . .
H2A_10 H 0.1489 -0.6183 -0.7103 0.122 Uiso 1 1 calc R U . . .
H2B_10 H 0.1345 -0.6615 -0.6446 0.122 Uiso 1 1 calc R U . . .
C4_10 C 0.2753(5) -0.7183(4) -0.6585(4) 0.107(2) Uani 1 1 d . U . . .
H4_10 H 0.2375 -0.7289 -0.6195 0.128 Uiso 1 1 calc R U . . .
C3_10 C 0.2540(5) -0.6661(4) -0.7006(4) 0.105(2) Uani 1 1 d . U . . .
C5_10 C 0.3476(6) -0.7546(5) -0.6710(5) 0.130(3) Uani 1 1 d . U . . .
H5_10 H 0.3594 -0.7888 -0.6418 0.156 Uiso 1 1 calc R U . . .
C6_10 C 0.4008(8) -0.7381(6) -0.7278(6) 0.155(4) Uani 1 1 d . U . . .
H6_10 H 0.4509 -0.7618 -0.7372 0.186 Uiso 1 1 calc R U . . .
C8_10 C 0.3107(8) -0.6530(6) -0.7561(5) 0.170(4) Uani 1 1 d . U . . .
H8_10 H 0.2995 -0.6184 -0.7853 0.204 Uiso 1 1 calc R U . . .
C7_10 C 0.3866(8) -0.6889(7) -0.7728(6) 0.177(5) Uani 1 1 d . U . . .
H7_10 H 0.4245 -0.6797 -0.8118 0.212 Uiso 1 1 calc R U . . .

loop_
_atom_site_aniso_label
_atom_site_aniso_U_11
_atom_site_aniso_U_22
_atom_site_aniso_U_33
_atom_site_aniso_U_23
_atom_site_aniso_U_13
_atom_site_aniso_U_12
O3_1 0.106(3) 0.121(4) 0.118(4) -0.016(3) -0.045(3) 0.013(3)
O1_1 0.110(4) 0.152(5) 0.106(4) -0.018(4) -0.014(3) 0.026(4)
C2_1 0.090(4) 0.105(5) 0.089(4) -0.019(4) -0.032(3) 0.019(4)
C5_1 0.124(7) 0.149(8) 0.165(7) -0.016(6) -0.076(6) 0.006(6)
C4_1 0.091(5) 0.109(5) 0.149(6) -0.028(4) -0.051(5) 0.017(4)
C7_1 0.109(6) 0.127(7) 0.208(10) -0.030(6) -0.047(7) -0.010(5)
C6_1 0.140(8) 0.133(7) 0.191(9) -0.068(7) -0.051(7) 0.029(6)
P43_2 0.0978(16) 0.176(2) 0.197(3) -0.103(2) -0.0689(17) 0.0033(16)
O41_2 0.086(3) 0.089(3) 0.099(3) -0.042(2) -0.036(2) -0.009(2)
C3_2 0.073(3) 0.066(3) 0.064(3) -0.016(2) -0.025(2) -0.007(2)
C4_2 0.081(3) 0.074(3) 0.071(3) -0.020(3) -0.032(3) -0.009(3)
O44_2 0.094(4) 0.227(8) 0.280(9) -0.133(7) -0.087(4) -0.001(4)
C42_2 0.081(4) 0.112(5) 0.109(5) -0.042(4) -0.040(4) -0.004(4)
O45_2 0.144(5) 0.150(5) 0.355(9) -0.101(6) -0.137(6) 0.009(4)
O46_2 0.200(7) 0.358(10) 0.188(5) -0.139(6) -0.085(5) -0.059(7)
C47_2 0.205(12) 0.163(7) 0.407(17) -0.081(11) -0.095(14) -0.037(9)
C48_2 0.41(3) 0.29(2) 0.44(2) 0.016(17) -0.23(2) -0.113(19)
C49_2 0.294(16) 0.396(17) 0.206(9) -0.044(14) -0.085(10) -0.046(15)
C50_2 0.50(3) 0.42(3) 0.202(10) -0.074(17) -0.006(15) -0.20(3)
O22_2 0.069(2) 0.077(2) 0.063(2) -0.0166(18) -0.0155(18) -0.0120(18)
N1_2 0.071(3) 0.060(2) 0.053(2) -0.0078(18) -0.0266(19) -0.0026(19)
C21_2 0.070(3) 0.058(3) 0.054(3) -0.005(2) -0.027(2) -0.006(2)
C2_2 0.074(3) 0.060(3) 0.053(2) -0.007(2) -0.027(2) -0.006(2)
C6_2 0.073(3) 0.067(3) 0.053(3) -0.008(2) -0.024(2) 0.002(2)
C7_2 0.079(3) 0.066(3) 0.062(3) -0.007(2) -0.022(2) -0.001(3)
C5_2 0.085(3) 0.072(3) 0.062(3) -0.020(2) -0.029(3) -0.001(3)
N72_2 0.089(3) 0.101(4) 0.080(3) -0.016(3) -0.026(3) -0.001(3)
C8_2 0.086(4) 0.082(4) 0.073(3) -0.015(3) -0.021(3) 0.010(3)
C10_2 0.102(4) 0.084(4) 0.075(4) -0.028(3) -0.029(3) 0.001(3)
C9_2 0.102(4) 0.085(4) 0.078(4) -0.033(3) -0.024(3) 0.010(3)
C71_2 0.083(4) 0.074(4) 0.082(4) -0.007(3) -0.032(3) -0.001(3)
P43_3 0.162(2) 0.1003(14) 0.1182(16) -0.0574(12) -0.0727(15) 0.0153(14)
O45_3 0.224(7) 0.170(5) 0.100(3) -0.071(3) -0.025(4) -0.063(5)
C41_3 0.119(5) 0.095(4) 0.101(4) -0.046(4) -0.050(4) 0.007(4)
C42_3 0.164(7) 0.094(4) 0.097(4) -0.031(4) -0.071(5) -0.001(4)
C49_3 0.118(7) 0.230(11) 0.278(13) -0.128(10) -0.019(9) 0.002(7)
O44_3 0.193(6) 0.194(7) 0.155(5) -0.093(5) -0.024(5) -0.082(5)
C47_3 0.261(12) 0.154(8) 0.114(6) -0.063(6) -0.078(7) -0.002(8)
C50_3 0.190(9) 0.151(9) 0.250(13) -0.103(9) -0.109(10) 0.008(7)
O46_3 0.198(6) 0.161(5) 0.238(7) -0.093(5) -0.081(6) 0.004(5)
C48_3 0.41(2) 0.188(13) 0.258(17) -0.056(13) -0.151(15) 0.072(15)
N1_3 0.067(2) 0.065(2) 0.061(2) -0.0109(19) -0.0342(19) -0.006(2)
C6_3 0.074(3) 0.063(3) 0.058(3) -0.014(2) -0.034(2) 0.003(2)
C7_3 0.074(3) 0.057(3) 0.052(2) -0.012(2) -0.030(2) -0.001(2)
O22_3 0.071(3) 0.154(4) 0.111(3) -0.045(3) -0.024(2) -0.045(3)
C21_3 0.066(3) 0.088(4) 0.081(3) -0.014(3) -0.035(3) -0.018(3)
C2_3 0.070(3) 0.079(3) 0.073(3) -0.017(3) -0.035(2) -0.011(3)
C8_3 0.081(3) 0.069(3) 0.056(3) -0.015(2) -0.023(2) 0.004(3)
C9_3 0.091(4) 0.081(4) 0.065(3) -0.027(3) -0.028(3) 0.009(3)
C5_3 0.087(3) 0.068(3) 0.075(3) -0.023(2) -0.045(3) 0.001(3)
C4_3 0.095(4) 0.088(4) 0.092(4) -0.037(3) -0.045(3) -0.003(3)
C10_3 0.097(4) 0.083(4) 0.078(3) -0.032(3) -0.042(3) 0.009(3)
C3_3 0.086(4) 0.095(4) 0.101(4) -0.032(3) -0.047(3) -0.017(3)
N71_3 0.067(2) 0.062(2) 0.053(2) -0.0116(18) -0.0232(19) -0.0024(19)
O41_4 0.098(3) 0.089(3) 0.104(3) -0.042(2) -0.054(2) 0.005(2)
P43_4 0.166(3) 0.322(6) 0.361(6) -0.273(5) -0.141(4) 0.072(3)
C42_4 0.113(6) 0.134(6) 0.147(6) -0.067(5) -0.063(5) -0.009(5)
O46_4 0.209(6) 0.320(9) 0.440(11) -0.285(9) -0.186(7) 0.052(6)
O45_4 0.206(9) 0.327(9) 0.466(11) -0.270(8) -0.174(8) 0.107(7)
C48_4 0.48(3) 0.225(16) 0.36(2) -0.170(14) -0.290(19) 0.160(15)
C47_4 0.272(14) 0.330(14) 0.464(17) -0.259(12) -0.196(13) 0.115(11)
N72_4 0.053(2) 0.065(2) 0.067(2) -0.0101(19) -0.0223(19) -0.0113(19)
N1_4 0.053(2) 0.057(2) 0.062(2) -0.0044(18) -0.0239(18) -0.0071(17)
C2_4 0.063(3) 0.056(3) 0.063(3) -0.004(2) -0.031(2) -0.007(2)
C6_4 0.061(3) 0.056(3) 0.061(3) -0.006(2) -0.025(2) 0.000(2)
C3_4 0.069(3) 0.063(3) 0.075(3) -0.010(2) -0.039(3) -0.006(2)
C4_4 0.088(3) 0.061(3) 0.075(3) -0.015(2) -0.041(3) 0.001(3)
C7_4 0.057(3) 0.064(3) 0.064(3) -0.005(2) -0.022(2) -0.002(2)
C71_4 0.054(3) 0.065(3) 0.074(3) -0.009(2) -0.021(2) -0.008(2)
C5_4 0.073(3) 0.062(3) 0.063(3) -0.008(2) -0.033(2) 0.003(2)
C9_4 0.070(3) 0.083(4) 0.083(4) -0.022(3) -0.021(3) 0.012(3)
C8_4 0.063(3) 0.077(3) 0.081(4) -0.015(3) -0.022(3) -0.003(3)
C10_4 0.087(4) 0.068(3) 0.074(3) -0.019(3) -0.029(3) 0.006(3)
O44_4 0.232(9) 0.587(17) 0.261(8) -0.303(9) -0.100(6) 0.091(11)
C21_4 0.054(3) 0.062(3) 0.066(3) -0.003(2) -0.029(2) -0.006(2)
O22_4 0.057(2) 0.070(2) 0.084(2) -0.0044(18) -0.0298(18) -0.0144(17)
C50_4 0.281(19) 0.48(2) 0.56(3) -0.40(2) -0.264(18) 0.084(16)
C49_4 0.270(13) 0.411(16) 0.503(17) -0.326(14) -0.212(12) 0.051(12)
P43_5 0.0860(12) 0.1273(16) 0.0823(11) -0.0348(11) -0.0159(9) 0.0041(11)
O45_5 0.078(3) 0.159(5) 0.088(3) -0.036(3) -0.018(2) 0.020(3)
C42_5 0.070(3) 0.124(5) 0.076(4) -0.027(4) -0.019(3) 0.006(4)
O46_5 0.097(4) 0.244(6) 0.084(3) -0.051(4) -0.027(3) 0.012(4)
O44_5 0.142(5) 0.125(4) 0.153(5) -0.057(4) 0.017(4) -0.019(4)
C50_5 0.175(9) 0.144(8) 0.083(5) -0.018(5) -0.034(5) 0.005(7)
C49_5 0.131(7) 0.242(11) 0.097(5) -0.008(7) -0.025(5) -0.004(7)
C47_5 0.124(6) 0.299(13) 0.112(7) -0.015(8) -0.028(6) 0.073(8)
C48_5 0.124(7) 0.40(2) 0.250(16) -0.046(16) -0.083(10) 0.081(12)
N1_5 0.053(2) 0.061(2) 0.054(2) -0.0091(17) -0.0258(17) -0.0044(17)
C7_5 0.051(2) 0.066(3) 0.054(2) -0.004(2) -0.022(2) -0.005(2)
C6_5 0.050(2) 0.064(3) 0.056(2) -0.007(2) -0.027(2) -0.001(2)
N71_5 0.049(2) 0.064(2) 0.062(2) -0.0076(18) -0.0201(18) -0.0126(18)
C2_5 0.056(3) 0.062(3) 0.058(2) -0.010(2) -0.028(2) -0.003(2)
O22_5 0.075(2) 0.087(3) 0.081(2) -0.026(2) -0.022(2) -0.027(2)
C21_5 0.057(3) 0.060(3) 0.065(3) -0.007(2) -0.026(2) -0.008(2)
C8_5 0.053(3) 0.074(3) 0.064(3) -0.002(2) -0.023(2) -0.008(2)
C4_5 0.064(3) 0.077(3) 0.060(3) -0.021(2) -0.027(2) 0.008(2)
C3_5 0.066(3) 0.069(3) 0.066(3) -0.016(2) -0.030(2) -0.006(2)
C9_5 0.052(3) 0.092(4) 0.060(3) -0.008(3) -0.021(2) -0.003(3)
C10_5 0.054(3) 0.087(3) 0.061(3) -0.011(2) -0.025(2) 0.002(2)
C5_5 0.056(3) 0.073(3) 0.056(3) -0.010(2) -0.025(2) 0.000(2)
C41_5 0.065(3) 0.111(5) 0.081(4) -0.031(3) -0.024(3) 0.002(3)
P43_6 0.180(3) 0.1091(16) 0.1255(18) -0.0577(14) -0.0482(18) 0.0028(16)
N72_6 0.055(2) 0.057(2) 0.059(2) -0.0073(18) -0.0189(17) -0.0120(18)
N1_6 0.066(2) 0.062(2) 0.057(2) -0.0019(18) -0.0265(19) -0.0052(19)
C71_6 0.059(3) 0.066(3) 0.059(3) 0.000(2) -0.018(2) -0.015(2)
O41_6 0.120(4) 0.084(3) 0.092(3) -0.033(2) -0.035(3) 0.007(3)
C8_6 0.062(3) 0.086(4) 0.066(3) -0.006(3) -0.015(2) -0.013(3)
C6_6 0.067(3) 0.071(3) 0.057(3) -0.001(2) -0.023(2) -0.008(2)
C2_6 0.080(3) 0.061(3) 0.067(3) -0.001(2) -0.036(3) -0.007(2)
C7_6 0.062(3) 0.069(3) 0.050(2) 0.001(2) -0.016(2) -0.009(2)
C4_6 0.096(4) 0.072(3) 0.071(3) -0.010(3) -0.032(3) 0.003(3)
C3_6 0.106(4) 0.063(3) 0.074(3) -0.012(3) -0.043(3) -0.004(3)
C10_6 0.080(3) 0.082(4) 0.064(3) -0.012(3) -0.013(3) 0.003(3)
C5_6 0.082(3) 0.073(3) 0.059(3) -0.009(2) -0.023(3) 0.000(3)
O46_6 0.285(9) 0.112(4) 0.218(8) -0.023(5) -0.025(7) 0.011(5)
C9_6 0.065(3) 0.094(4) 0.071(3) -0.011(3) -0.011(3) -0.003(3)
C42_6 0.147(6) 0.091(5) 0.105(5) -0.021(4) -0.046(4) -0.015(4)
O44_6 0.180(7) 0.316(12) 0.270(11) -0.168(10) -0.104(7) 0.080(7)
O45_6 0.265(9) 0.186(6) 0.126(4) -0.023(4) -0.064(5) 0.074(6)
C49_6 0.342(15) 0.140(7) 0.169(10) 0.001(7) -0.067(10) -0.017(10)
C50_6 0.258(15) 0.131(7) 0.276(15) -0.053(9) -0.165(13) 0.055(10)
C47_6 0.296(14) 0.219(12) 0.148(7) -0.074(8) -0.068(9) 0.046(11)
C48_6 0.37(2) 0.252(19) 0.229(16) -0.100(13) -0.066(16) -0.029(17)
C21_6 0.082(3) 0.068(3) 0.072(3) -0.006(2) -0.040(3) -0.012(3)
O22_6 0.098(3) 0.075(2) 0.102(3) -0.009(2) -0.054(3) -0.019(2)
N1_7 0.047(2) 0.079(3) 0.050(2) -0.0056(19) -0.0249(17) -0.0072(18)
N71_7 0.059(2) 0.077(3) 0.072(3) -0.002(2) -0.030(2) -0.016(2)
C21_7 0.051(3) 0.083(3) 0.057(3) -0.022(2) -0.026(2) 0.001(2)
O22_7 0.071(2) 0.110(3) 0.068(2) -0.040(2) -0.0159(19) -0.013(2)
C2_7 0.043(2) 0.091(3) 0.046(2) -0.006(2) -0.0173(19) -0.002(2)
C6_7 0.044(2) 0.091(3) 0.052(2) 0.004(2) -0.0229(19) -0.011(2)
C3_7 0.055(3) 0.107(4) 0.052(3) -0.014(3) -0.023(2) 0.003(3)
C7_7 0.065(3) 0.083(3) 0.063(3) 0.003(2) -0.034(2) -0.016(2)
C4_7 0.044(3) 0.120(4) 0.049(3) 0.000(3) -0.015(2) 0.001(3)
C5_7 0.051(3) 0.109(4) 0.056(3) 0.005(3) -0.026(2) -0.012(3)
C9_7 0.067(3) 0.107(4) 0.082(4) 0.019(3) -0.039(3) -0.033(3)
C10_7 0.048(3) 0.118(4) 0.062(3) 0.021(3) -0.024(2) -0.016(3)
C42_7 0.057(3) 0.142(6) 0.076(3) 0.001(3) -0.028(3) -0.017(3)
C8_7 0.065(3) 0.091(4) 0.082(3) 0.010(3) -0.040(3) -0.022(3)
C41_7 0.055(3) 0.143(5) 0.073(3) 0.022(3) -0.023(3) -0.026(3)
P43_7 0.1125(17) 0.163(2) 0.0833(13) -0.0161(13) -0.0186(12) -0.0031(15)
O45_7 0.150(5) 0.183(6) 0.130(5) -0.049(4) -0.032(4) 0.059(5)
O46_7 0.084(4) 0.209(6) 0.181(6) 0.021(5) 0.017(4) -0.013(4)
O44_7 0.289(11) 0.242(9) 0.101(4) -0.057(5) -0.079(6) -0.001(7)
C50_7 0.207(14) 0.304(18) 0.186(12) 0.048(12) -0.084(11) -0.099(12)
C49_7 0.157(10) 0.244(13) 0.256(13) 0.025(10) -0.073(10) -0.047(8)
C47_7 0.233(13) 0.185(9) 0.244(13) -0.051(10) -0.070(10) 0.021(9)
C48_7 0.36(2) 0.261(15) 0.277(18) -0.015(14) -0.127(16) -0.117(17)
P43_8 0.0510(7) 0.0727(8) 0.0707(8) -0.0218(7) -0.0098(6) -0.0069(6)
O41_8 0.0440(17) 0.072(2) 0.067(2) -0.0217(16) -0.0120(15) -0.0076(15)
N1_8 0.0443(19) 0.062(2) 0.0489(19) -0.0076(16) -0.0183(16) -0.0062(16)
O22_8 0.0538(19) 0.070(2) 0.069(2) -0.0246(17) -0.0238(16) -0.0038(16)
N72_8 0.044(2) 0.064(2) 0.051(2) -0.0168(17) -0.0141(16) -0.0001(17)
C6_8 0.044(2) 0.060(3) 0.051(2) -0.0070(19) -0.0216(18) -0.0048(19)
C2_8 0.047(2) 0.063(3) 0.050(2) -0.009(2) -0.0226(19) -0.005(2)
O44_8 0.052(2) 0.087(3) 0.085(2) -0.022(2) -0.0177(18) -0.0086(18)
C21_8 0.048(2) 0.070(3) 0.048(2) -0.014(2) -0.0199(19) -0.005(2)
C5_8 0.042(2) 0.063(3) 0.052(2) -0.0083(19) -0.0167(18) -0.0042(19)
O46_8 0.066(2) 0.077(2) 0.083(2) -0.0270(19) -0.0141(19) -0.0055(18)
O45_8 0.066(2) 0.084(3) 0.080(2) -0.012(2) -0.0113(19) -0.0128(19)
C3_8 0.051(2) 0.063(3) 0.051(2) -0.013(2) -0.019(2) -0.005(2)
C4_8 0.044(2) 0.064(3) 0.054(2) -0.010(2) -0.0171(19) -0.003(2)
C9_8 0.048(2) 0.061(3) 0.073(3) -0.016(2) -0.020(2) -0.010(2)
C8_8 0.049(2) 0.061(3) 0.065(3) -0.014(2) -0.022(2) -0.005(2)
C7_8 0.046(2) 0.060(3) 0.055(2) -0.010(2) -0.0198(19) -0.0047(19)
C10_8 0.042(2) 0.066(3) 0.064(3) -0.008(2) -0.019(2) -0.008(2)
C71_8 0.050(2) 0.064(3) 0.066(3) -0.020(2) -0.023(2) -0.003(2)
C42_8 0.052(3) 0.074(3) 0.064(3) -0.021(2) -0.014(2) -0.003(2)
C47_8 0.090(4) 0.083(4) 0.090(4) -0.018(3) -0.012(3) -0.024(3)
C48_8 0.076(4) 0.126(6) 0.129(6) -0.030(5) -0.023(4) -0.019(4)
C49_8 0.082(4) 0.086(4) 0.109(5) -0.021(4) -0.015(4) -0.002(3)
C50_8 0.134(8) 0.093(5) 0.180(9) -0.017(6) 0.026(7) 0.032(5)
P43_9 0.0690(10) 0.1179(14) 0.0867(11) -0.0031(10) -0.0255(8) -0.0350(9)
N1_9 0.051(2) 0.068(2) 0.050(2) -0.0082(17) -0.0246(17) 0.0002(18)
N71_9 0.047(2) 0.067(2) 0.056(2) -0.0157(18) -0.0223(17) -0.0056(17)
C6_9 0.049(2) 0.069(3) 0.052(2) -0.008(2) -0.025(2) -0.005(2)
C2_9 0.058(3) 0.069(3) 0.053(2) -0.008(2) -0.028(2) 0.001(2)
C8_9 0.050(3) 0.083(3) 0.070(3) -0.028(3) -0.020(2) -0.007(2)
C5_9 0.049(2) 0.078(3) 0.052(2) -0.006(2) -0.022(2) -0.007(2)
C7_9 0.047(2) 0.073(3) 0.056(2) -0.013(2) -0.022(2) -0.009(2)
C4_9 0.045(2) 0.088(3) 0.058(3) -0.003(2) -0.024(2) -0.006(2)
C3_9 0.051(3) 0.080(3) 0.055(3) -0.006(2) -0.021(2) 0.005(2)
C9_9 0.059(3) 0.086(4) 0.074(3) -0.025(3) -0.022(2) -0.019(3)
C41_9 0.054(3) 0.092(4) 0.076(3) -0.014(3) -0.027(2) -0.018(3)
C10_9 0.054(3) 0.086(3) 0.064(3) -0.011(2) -0.027(2) -0.014(2)
O45_9 0.074(3) 0.119(3) 0.138(4) -0.036(3) -0.025(3) -0.019(2)
C47_9 0.077(4) 0.140(5) 0.088(4) -0.020(4) -0.021(3) -0.016(4)
C42_9 0.067(3) 0.091(4) 0.085(4) -0.007(3) -0.030(3) -0.022(3)
O46_9 0.109(4) 0.199(6) 0.100(3) 0.031(4) -0.037(3) -0.065(4)
C48_9 0.125(7) 0.145(6) 0.159(8) -0.053(6) -0.075(6) 0.024(6)
C49_9 0.135(8) 0.246(11) 0.183(9) 0.105(9) -0.039(7) -0.050(8)
C50_9 0.32(2) 0.43(3) 0.177(11) 0.122(15) -0.027(14) -0.06(2)
O44_9 0.083(3) 0.135(4) 0.116(4) -0.019(3) -0.033(3) -0.040(3)
C21_9 0.063(3) 0.072(3) 0.061(3) -0.013(2) -0.034(2) 0.013(2)
O22_9 0.061(2) 0.076(2) 0.081(2) -0.0191(19) -0.0335(18) 0.0034(18)
O1_10 0.066(2) 0.100(3) 0.088(3) -0.041(2) -0.028(2) 0.010(2)
C2_10 0.092(4) 0.114(5) 0.118(5) -0.059(4) -0.042(4) 0.012(4)
C4_10 0.087(4) 0.116(5) 0.142(5) -0.072(4) -0.043(4) 0.006(4)
C3_10 0.098(5) 0.114(5) 0.114(5) -0.065(4) -0.025(4) 0.007(4)
C5_10 0.121(6) 0.127(6) 0.163(7) -0.069(5) -0.052(5) 0.017(5)
C6_10 0.135(7) 0.149(8) 0.171(8) -0.078(6) -0.019(6) 0.024(6)
C8_10 0.168(8) 0.169(8) 0.134(6) -0.054(6) -0.002(6) 0.052(7)
C7_10 0.155(8) 0.176(9) 0.158(8) -0.061(6) 0.003(7) 0.052(7)

loop_
_atom_type_symbol
_atom_type_description
_atom_type_scat_dispersion_real
_atom_type_scat_dispersion_imag
_atom_type_scat_source
C C 0.0181 0.0091 'International Tables Vol C Tables 4.2.6.8 and 6.1.1.4'
H H 0.0000 0.0000 'International Tables Vol C Tables 4.2.6.8 and 6.1.1.4'
N N 0.0311 0.0180 'International Tables Vol C Tables 4.2.6.8 and 6.1.1.4'
O O 0.0492 0.0322 'International Tables Vol C Tables 4.2.6.8 and 6.1.1.4'
P P 0.2955 0.4335 'International Tables Vol C Tables 4.2.6.8 and 6.1.1.4'

loop_
_geom_angle_atom_site_label_1
_geom_angle_atom_site_label_2
_geom_angle_atom_site_label_3
_geom_angle
_geom_angle_site_symmetry_1
_geom_angle_site_symmetry_3
C2_1 O3_1 C4_1 118.2(6) . .
O1_1 C2_1 O3_1 126.1(7) . .
O1_1 C2_1 N72_2 125.1(7) . .
O3_1 C2_1 N72_2 108.8(6) . .
C4_1 C5_1 H5A_1 109.5 . .
C4_1 C5_1 H5B_1 109.5 . .
H5A_1 C5_1 H5B_1 109.5 . .
C4_1 C5_1 H5C_1 109.5 . .
H5A_1 C5_1 H5C_1 109.5 . .
H5B_1 C5_1 H5C_1 109.5 . .
C7_1 C4_1 O3_1 108.4(7) . .
C7_1 C4_1 C5_1 111.1(9) . .
O3_1 C4_1 C5_1 101.4(7) . .
C7_1 C4_1 C6_1 113.6(9) . .
O3_1 C4_1 C6_1 109.1(7) . .
C5_1 C4_1 C6_1 112.5(8) . .
C4_1 C7_1 H7A_1 109.5 . .
C4_1 C7_1 H7B_1 109.5 . .
H7A_1 C7_1 H7B_1 109.5 . .
C4_1 C7_1 H7C_1 109.5 . .
H7A_1 C7_1 H7C_1 109.5 . .
H7B_1 C7_1 H7C_1 109.5 . .
C4_1 C6_1 H6A_1 109.5 . .
C4_1 C6_1 H6B_1 109.5 . .
H6A_1 C6_1 H6B_1 109.5 . .
C4_1 C6_1 H6C_1 109.5 . .
H6A_1 C6_1 H6C_1 109.5 . .
H6B_1 C6_1 H6C_1 109.5 . .
O44_2 P43_2 O46_2 117.4(5) . .
O44_2 P43_2 O45_2 115.5(6) . .
O46_2 P43_2 O45_2 101.5(6) . .
O44_2 P43_2 C42_2 113.2(4) . .
O46_2 P43_2 C42_2 108.0(5) . .
O45_2 P43_2 C42_2 99.1(4) . .
C4_2 O41_2 C42_2 117.9(5) . .
C4_2 C3_2 C2_2 116.6(5) . .
C4_2 C3_2 H3_2 121.7 . .
C2_2 C3_2 H3_2 121.7 . .
O41_2 C4_2 C3_2 124.7(6) . .
O41_2 C4_2 C5_2 115.1(5) . .
C3_2 C4_2 C5_2 120.2(5) . .
O41_2 C42_2 P43_2 110.7(5) . .
O41_2 C42_2 H42A_2 109.5 . .
P43_2 C42_2 H42A_2 109.5 . .
O41_2 C42_2 H42B_2 109.5 . .
P43_2 C42_2 H42B_2 109.5 . .
H42A_2 C42_2 H42B_2 108.1 . .
C47_2 O45_2 P43_2 121.0(9) . .
C49_2 O46_2 P43_2 127.5(12) . .
O45_2 C47_2 C48_2 109.1(16) . .
O45_2 C47_2 H47A_2 109.9 . .
C48_2 C47_2 H47A_2 109.9 . .
O45_2 C47_2 H47B_2 109.9 . .
C48_2 C47_2 H47B_2 109.9 . .
H47A_2 C47_2 H47B_2 108.3 . .
C47_2 C48_2 H48A_2 109.5 . .
C47_2 C48_2 H48B_2 109.5 . .
H48A_2 C48_2 H48B_2 109.5 . .
C47_2 C48_2 H48C_2 109.5 . .
H48A_2 C48_2 H48C_2 109.5 . .
H48B_2 C48_2 H48C_2 109.5 . .
O46_2 C49_2 C50_2 104.6(17) . .
O46_2 C49_2 H49A_2 110.8 . .
C50_2 C49_2 H49A_2 110.8 . .
O46_2 C49_2 H49B_2 110.8 . .
C50_2 C49_2 H49B_2 110.8 . .
H49A_2 C49_2 H49B_2 108.9 . .
C49_2 C50_2 H50A_2 109.5 . .
C49_2 C50_2 H50B_2 109.5 . .
H50A_2 C50_2 H50B_2 109.5 . .
C49_2 C50_2 H50C_2 109.5 . .
H50A_2 C50_2 H50C_2 109.5 . .
H50B_2 C50_2 H50C_2 109.5 . .
C2_2 N1_2 C6_2 118.4(5) . .
O22_2 C21_2 N71_3 126.4(5) . .
O22_2 C21_2 C2_2 122.5(5) . .
N71_3 C21_2 C2_2 111.2(5) . .
N1_2 C2_2 C3_2 125.5(5) . .
N1_2 C2_2 C21_2 117.5(4) . .
C3_2 C2_2 C21_2 117.0(5) . .
N1_2 C6_2 C7_2 118.9(5) . .
N1_2 C6_2 C5_2 120.7(5) . .
C7_2 C6_2 C5_2 120.4(5) . .
C8_2 C7_2 C6_2 118.5(6) . .
C8_2 C7_2 C71_2 119.7(6) . .
C6_2 C7_2 C71_2 121.8(5) . .
C10_2 C5_2 C4_2 123.5(6) . .
C10_2 C5_2 C6_2 118.0(6) . .
C4_2 C5_2 C6_2 118.4(5) . .
C2_1 N72_2 C71_2 119.8(6) . .
C2_1 N72_2 H72_2 120.1 . .
C71_2 N72_2 H72_2 120.1 . .
C9_2 C8_2 C7_2 121.0(6) . .
C9_2 C8_2 H8_2 119.5 . .
C7_2 C8_2 H8_2 119.5 . .
C9_2 C10_2 C5_2 120.5(6) . .
C9_2 C10_2 H10_2 119.8 . .
C5_2 C10_2 H10_2 119.8 . .
C10_2 C9_2 C8_2 121.5(6) . .
C10_2 C9_2 H9_2 119.3 . .
C8_2 C9_2 H9_2 119.3 . .
N72_2 C71_2 C7_2 114.3(5) . .
N72_2 C71_2 H71A_2 108.7 . .
C7_2 C71_2 H71A_2 108.7 . .
N72_2 C71_2 H71B_2 108.7 . .
C7_2 C71_2 H71B_2 108.7 . .
H71A_2 C71_2 H71B_2 107.6 . .
O44_3 P43_3 O45_3 115.2(5) . .
O44_3 P43_3 O46_3 96.6(5) . .
O45_3 P43_3 O46_3 120.7(5) . .
O44_3 P43_3 C42_3 116.9(4) . .
O45_3 P43_3 C42_3 100.5(3) . .
O46_3 P43_3 C42_3 107.8(4) . .
C47_3 O45_3 P43_3 120.2(7) . .
C42_3 C41_3 C10_3 115.7(6) . .
C42_3 C41_3 H41A_3 108.4 . .
C10_3 C41_3 H41A_3 108.4 . .
C42_3 C41_3 H41B_3 108.4 . .
C10_3 C41_3 H41B_3 108.4 . .
H41A_3 C41_3 H41B_3 107.4 . .
C41_3 C42_3 P43_3 113.2(5) . .
C41_3 C42_3 H42A_3 108.9 . .
P43_3 C42_3 H42A_3 108.9 . .
C41_3 C42_3 H42B_3 108.9 . .
P43_3 C42_3 H42B_3 108.9 . .
H42A_3 C42_3 H42B_3 107.8 . .
O46_3 C49_3 C50_3 126.8(12) . .
O46_3 C49_3 H49A_3 105.6 . .
C50_3 C49_3 H49A_3 105.6 . .
O46_3 C49_3 H49B_3 105.6 . .
C50_3 C49_3 H49B_3 105.6 . .
H49A_3 C49_3 H49B_3 106.1 . .
O45_3 C47_3 C48_3 110.1(10) . .
O45_3 C47_3 H47A_3 109.6 . .
C48_3 C47_3 H47A_3 109.6 . .
O45_3 C47_3 H47B_3 109.6 . .
C48_3 C47_3 H47B_3 109.6 . .
H47A_3 C47_3 H47B_3 108.2 . .
C49_3 C50_3 H50A_3 109.5 . .
C49_3 C50_3 H50B_3 109.5 . .
H50A_3 C50_3 H50B_3 109.5 . .
C49_3 C50_3 H50C_3 109.5 . .
H50A_3 C50_3 H50C_3 109.5 . .
H50B_3 C50_3 H50C_3 109.5 . .
C49_3 O46_3 P43_3 119.8(9) . .
C47_3 C48_3 H48A_3 109.5 . .
C47_3 C48_3 H48B_3 109.5 . .
H48A_3 C48_3 H48B_3 109.5 . .
C47_3 C48_3 H48C_3 109.5 . .
H48A_3 C48_3 H48C_3 109.5 . .
H48B_3 C48_3 H48C_3 109.5 . .
C2_3 N1_3 C6_3 118.7(5) . .
N1_3 C6_3 C7_3 118.3(4) . .
N1_3 C6_3 C5_3 121.9(5) . .
C7_3 C6_3 C5_3 119.8(5) . .
C8_3 C7_3 N71_3 124.2(5) . .
C8_3 C7_3 C6_3 119.8(5) . .
N71_3 C7_3 C6_3 116.0(5) . .
O22_3 C21_3 N72_4 123.1(6) . .
O22_3 C21_3 C2_3 119.7(5) . .
N72_4 C21_3 C2_3 117.2(5) . .
N1_3 C2_3 C3_3 122.5(6) . .
N1_3 C2_3 C21_3 119.6(5) . .
C3_3 C2_3 C21_3 117.8(5) . .
C7_3 C8_3 C9_3 118.7(6) . .
C7_3 C8_3 H8_3 120.7 . .
C9_3 C8_3 H8_3 120.7 . .
C10_3 C9_3 C8_3 124.6(6) . .
C10_3 C9_3 H9_3 117.7 . .
C8_3 C9_3 H9_3 117.7 . .
C4_3 C5_3 C10_3 124.4(5) . .
C4_3 C5_3 C6_3 116.5(6) . .
C10_3 C5_3 C6_3 119.2(5) . .
C3_3 C4_3 C5_3 121.1(6) . .
C3_3 C4_3 H4_3 119.4 . .
C5_3 C4_3 H4_3 119.4 . .
C9_3 C10_3 C5_3 117.8(5) . .
C9_3 C10_3 C41_3 120.2(6) . .
C5_3 C10_3 C41_3 122.0(6) . .
C4_3 C3_3 C2_3 119.1(6) . .
C4_3 C3_3 H3_3 120.4 . .
C2_3 C3_3 H3_3 120.4 . .
C21_2 N71_3 C7_3 129.2(5) . .
C21_2 N71_3 H71_3 115.4 . .
C7_3 N71_3 H71_3 115.4 . .
C4_4 O41_4 C42_4 117.2(5) . .
O44_4 P43_4 O46_4 116.9(8) . .
O44_4 P43_4 O45_4 112.0(8) . .
O46_4 P43_4 O45_4 104.6(8) . .
O44_4 P43_4 C42_4 119.5(7) . .
O46_4 P43_4 C42_4 101.2(5) . .
O45_4 P43_4 C42_4 100.4(6) . .
O41_4 C42_4 P43_4 106.5(5) . .
O41_4 C42_4 H42A_4 110.4 . .
P43_4 C42_4 H42A_4 110.4 . .
O41_4 C42_4 H42B_4 110.4 . .
P43_4 C42_4 H42B_4 110.4 . .
H42A_4 C42_4 H42B_4 108.6 . .
C49_4 O46_4 P43_4 123.8(10) . .
C47_4 O45_4 P43_4 135.4(16) . .
C47_4 C48_4 H48A_4 109.5 . .
C47_4 C48_4 H48B_4 109.5 . .
H48A_4 C48_4 H48B_4 109.5 . .
C47_4 C48_4 H48C_4 109.5 . .
H48A_4 C48_4 H48C_4 109.5 . .
H48B_4 C48_4 H48C_4 109.5 . .
O45_4 C47_4 C48_4 100.8(13) . .
O45_4 C47_4 H47A_4 111.6 . .
C48_4 C47_4 H47A_4 111.6 . .
O45_4 C47_4 H47B_4 111.6 . .
C48_4 C47_4 H47B_4 111.6 . .
H47A_4 C47_4 H47B_4 109.4 . .
C21_3 N72_4 C71_4 120.6(4) . .
C21_3 N72_4 H72_4 119.7 . .
C71_4 N72_4 H72_4 119.7 . .
C2_4 N1_4 C6_4 118.3(4) . .
N1_4 C2_4 C3_4 125.0(5) . .
N1_4 C2_4 C21_4 117.0(4) . .
C3_4 C2_4 C21_4 118.0(4) . .
N1_4 C6_4 C5_4 121.7(5) . .
N1_4 C6_4 C7_4 118.4(5) . .
C5_4 C6_4 C7_4 119.8(5) . .
C4_4 C3_4 C2_4 117.3(5) . .
C4_4 C3_4 H3_4 121.3 . .
C2_4 C3_4 H3_4 121.3 . .
O41_4 C4_4 C3_4 124.5(5) . .
O41_4 C4_4 C5_4 114.9(5) . .
C3_4 C4_4 C5_4 120.5(5) . .
C8_4 C7_4 C6_4 118.8(5) . .
C8_4 C7_4 C71_4 118.6(5) . .
C6_4 C7_4 C71_4 122.3(5) . .
N72_4 C71_4 C7_4 115.7(4) . .
N72_4 C71_4 H71A_4 108.4 . .
C7_4 C71_4 H71A_4 108.4 . .
N72_4 C71_4 H71B_4 108.4 . .
C7_4 C71_4 H71B_4 108.4 . .
H71A_4 C71_4 H71B_4 107.4 . .
C6_4 C5_4 C10_4 119.7(5) . .
C6_4 C5_4 C4_4 117.1(5) . .
C10_4 C5_4 C4_4 123.2(5) . .
C10_4 C9_4 C8_4 121.5(6) . .
C10_4 C9_4 H9_4 119.2 . .
C8_4 C9_4 H9_4 119.2 . .
C7_4 C8_4 C9_4 120.6(5) . .
C7_4 C8_4 H8_4 119.7 . .
C9_4 C8_4 H8_4 119.7 . .
C9_4 C10_4 C5_4 119.5(6) . .
C9_4 C10_4 H10_4 120.2 . .
C5_4 C10_4 H10_4 120.2 . .
O22_4 C21_4 N71_5 125.2(5) . .
O22_4 C21_4 C2_4 122.2(5) . .
N71_5 C21_4 C2_4 112.5(4) . .
C49_4 C50_4 H50A_4 109.5 . .
C49_4 C50_4 H50B_4 109.5 . .
H50A_4 C50_4 H50B_4 109.5 . .
C49_4 C50_4 H50C_4 109.5 . .
H50A_4 C50_4 H50C_4 109.5 . .
H50B_4 C50_4 H50C_4 109.5 . .
O46_4 C49_4 C50_4 110.4(13) . .
O46_4 C49_4 H49A_4 109.6 . .
C50_4 C49_4 H49A_4 109.6 . .
O46_4 C49_4 H49B_4 109.6 . .
C50_4 C49_4 H49B_4 109.6 . .
H49A_4 C49_4 H49B_4 108.1 . .
O44_5 P43_5 O45_5 114.1(4) . .
O44_5 P43_5 O46_5 116.8(5) . .
O45_5 P43_5 O46_5 102.1(3) . .
O44_5 P43_5 C42_5 113.7(4) . .
O45_5 P43_5 C42_5 107.5(3) . .
O46_5 P43_5 C42_5 101.0(4) . .
C47_5 O45_5 P43_5 118.1(6) . .
C41_5 C42_5 P43_5 111.6(5) . .
C41_5 C42_5 H42A_5 109.3 . .
P43_5 C42_5 H42A_5 109.3 . .
C41_5 C42_5 H42B_5 109.3 . .
P43_5 C42_5 H42B_5 109.3 . .
H42A_5 C42_5 H42B_5 108.0 . .
C49_5 O46_5 P43_5 131.3(7) . .
C49_5 C50_5 H50A_5 109.5 . .
C49_5 C50_5 H50B_5 109.5 . .
H50A_5 C50_5 H50B_5 109.5 . .
C49_5 C50_5 H50C_5 109.5 . .
H50A_5 C50_5 H50C_5 109.5 . .
H50B_5 C50_5 H50C_5 109.5 . .
O46_5 C49_5 C50_5 115.1(9) . .
O46_5 C49_5 H49A_5 108.5 . .
C50_5 C49_5 H49A_5 108.5 . .
O46_5 C49_5 H49B_5 108.5 . .
C50_5 C49_5 H49B_5 108.5 . .
H49A_5 C49_5 H49B_5 107.5 . .
C48_5 C47_5 O45_5 117.3(10) . .
C48_5 C47_5 H47A_5 108.0 . .
O45_5 C47_5 H47A_5 108.0 . .
C48_5 C47_5 H47B_5 108.0 . .
O45_5 C47_5 H47B_5 108.0 . .
H47A_5 C47_5 H47B_5 107.2 . .
C47_5 C48_5 H48A_5 109.5 . .
C47_5 C48_5 H48B_5 109.5 . .
H48A_5 C48_5 H48B_5 109.5 . .
C47_5 C48_5 H48C_5 109.5 . .
H48A_5 C48_5 H48C_5 109.5 . .
H48B_5 C48_5 H48C_5 109.5 . .
C2_5 N1_5 C6_5 118.5(4) . .
C8_5 C7_5 N71_5 125.8(5) . .
C8_5 C7_5 C6_5 120.1(5) . .
N71_5 C7_5 C6_5 114.1(4) . .
N1_5 C6_5 C5_5 123.3(4) . .
N1_5 C6_5 C7_5 117.0(4) . .
C5_5 C6_5 C7_5 119.6(4) . .
C21_4 N71_5 C7_5 130.6(4) . .
C21_4 N71_5 H71_5 114.7 . .
C7_5 N71_5 H71_5 114.7 . .
N1_5 C2_5 C3_5 122.5(5) . .
N1_5 C2_5 C21_5 117.2(4) . .
C3_5 C2_5 C21_5 120.1(4) . .
O22_5 C21_5 N72_6 124.0(5) . .
O22_5 C21_5 C2_5 120.7(5) . .
N72_6 C21_5 C2_5 115.2(4) . .
C7_5 C8_5 C9_5 119.1(5) . .
C7_5 C8_5 H8_5 120.4 . .
C9_5 C8_5 H8_5 120.4 . .
C3_5 C4_5 C5_5 120.9(5) . .
C3_5 C4_5 H4_5 119.5 . .
C5_5 C4_5 H4_5 119.5 . .
C4_5 C3_5 C2_5 118.7(5) . .
C4_5 C3_5 H3_5 120.6 . .
C2_5 C3_5 H3_5 120.6 . .
C10_5 C9_5 C8_5 123.9(5) . .
C10_5 C9_5 H9_5 118.1 . .
C8_5 C9_5 H9_5 118.1 . .
C9_5 C10_5 C5_5 118.3(5) . .
C9_5 C10_5 C41_5 123.1(5) . .
C5_5 C10_5 C41_5 118.6(5) . .
C4_5 C5_5 C6_5 115.9(5) . .
C4_5 C5_5 C10_5 125.2(5) . .
C6_5 C5_5 C10_5 118.8(5) . .
C10_5 C41_5 C42_5 115.4(5) . .
C10_5 C41_5 H41A_5 108.4 . .
C42_5 C41_5 H41A_5 108.4 . .
C10_5 C41_5 H41B_5 108.4 . .
C42_5 C41_5 H41B_5 108.4 . .
H41A_5 C41_5 H41B_5 107.5 . .
O46_6 P43_6 O45_6 109.9(6) . .
O46_6 P43_6 O44_6 108.7(7) . .
O45_6 P43_6 O44_6 112.0(7) . .
O46_6 P43_6 C42_6 107.7(5) . .
O45_6 P43_6 C42_6 102.8(4) . .
O44_6 P43_6 C42_6 115.5(5) . .
C21_5 N72_6 C71_6 121.5(4) . .
C21_5 N72_6 H72_6 119.2 . .
C71_6 N72_6 H72_6 119.2 . .
C2_6 N1_6 C6_6 116.9(5) . .
N72_6 C71_6 C7_6 115.3(4) . .
N72_6 C71_6 H71A_6 108.4 . .
C7_6 C71_6 H71A_6 108.4 . .
N72_6 C71_6 H71B_6 108.4 . .
C7_6 C71_6 H71B_6 108.4 . .
H71A_6 C71_6 H71B_6 107.5 . .
C4_6 O41_6 C42_6 118.7(6) . .
C7_6 C8_6 C9_6 121.1(6) . .
C7_6 C8_6 H8_6 119.5 . .
C9_6 C8_6 H8_6 119.5 . .
N1_6 C6_6 C5_6 122.2(5) . .
N1_6 C6_6 C7_6 117.3(5) . .
C5_6 C6_6 C7_6 120.4(5) . .
N1_6 C2_6 C3_6 124.1(6) . .
N1_6 C2_6 C21_6 117.0(5) . .
C3_6 C2_6 C21_6 118.8(5) . .
C8_6 C7_6 C6_6 117.8(5) . .
C8_6 C7_6 C71_6 120.0(5) . .
C6_6 C7_6 C71_6 121.9(5) . .
O41_6 C4_6 C3_6 125.0(6) . .
O41_6 C4_6 C5_6 116.0(6) . .
C3_6 C4_6 C5_6 119.0(6) . .
C4_6 C3_6 C2_6 119.0(6) . .
C4_6 C3_6 H3_6 120.5 . .
C2_6 C3_6 H3_6 120.5 . .
C9_6 C10_6 C5_6 119.7(6) . .
C9_6 C10_6 H10_6 120.2 . .
C5_6 C10_6 H10_6 120.2 . .
C4_6 C5_6 C6_6 118.6(6) . .
C4_6 C5_6 C10_6 122.2(6) . .
C6_6 C5_6 C10_6 119.2(6) . .
P43_6 O46_6 C49_6 120.7(10) . .
C10_6 C9_6 C8_6 121.8(6) . .
C10_6 C9_6 H9_6 119.1 . .
C8_6 C9_6 H9_6 119.1 . .
O41_6 C42_6 P43_6 107.2(5) . .
O41_6 C42_6 H42A_6 110.3 . .
P43_6 C42_6 H42A_6 110.3 . .
O41_6 C42_6 H42B_6 110.3 . .
P43_6 C42_6 H42B_6 110.3 . .
H42A_6 C42_6 H42B_6 108.5 . .
C47_6 O45_6 P43_6 123.8(9) . .
O46_6 C49_6 C50_6 102.4(10) . .
O46_6 C49_6 H49A_6 111.3 . .
C50_6 C49_6 H49A_6 111.3 . .
O46_6 C49_6 H49B_6 111.3 . .
C50_6 C49_6 H49B_6 111.3 . .
H49A_6 C49_6 H49B_6 109.2 . .
C49_6 C50_6 H50A_6 109.5 . .
C49_6 C50_6 H50B_6 109.5 . .
H50A_6 C50_6 H50B_6 109.5 . .
C49_6 C50_6 H50C_6 109.5 . .
H50A_6 C50_6 H50C_6 109.5 . .
H50B_6 C50_6 H50C_6 109.5 . .
C48_6 C47_6 O45_6 114.4(14) . .
C48_6 C47_6 H47A_6 108.7 . .
O45_6 C47_6 H47A_6 108.7 . .
C48_6 C47_6 H47B_6 108.7 . .
O45_6 C47_6 H47B_6 108.7 . .
H47A_6 C47_6 H47B_6 107.6 . .
C47_6 C48_6 H48A_6 109.5 . .
C47_6 C48_6 H48B_6 109.5 . .
H48A_6 C48_6 H48B_6 109.5 . .
C47_6 C48_6 H48C_6 109.5 . .
H48A_6 C48_6 H48C_6 109.5 . .
H48B_6 C48_6 H48C_6 109.5 . .
O22_6 C21_6 N71_7 125.4(6) . .
O22_6 C21_6 C2_6 121.6(6) . .
N71_7 C21_6 C2_6 113.0(5) . .
C2_7 N1_7 C6_7 119.2(4) . .
C21_6 N71_7 C7_7 130.1(5) . .
C21_6 N71_7 H71_7 115.0 . .
C7_7 N71_7 H71_7 115.0 . .
O22_7 C21_7 N72_8 124.3(5) . .
O22_7 C21_7 C2_7 120.9(5) . .
N72_8 C21_7 C2_7 114.7(4) . .
N1_7 C2_7 C3_7 122.9(5) . .
N1_7 C2_7 C21_7 119.4(4) . .
C3_7 C2_7 C21_7 117.5(5) . .
N1_7 C6_7 C7_7 118.1(5) . .
N1_7 C6_7 C5_7 122.2(6) . .
C7_7 C6_7 C5_7 119.7(5) . .
C4_7 C3_7 C2_7 118.5(6) . .
C4_7 C3_7 H3_7 120.8 . .
C2_7 C3_7 H3_7 120.8 . .
C8_7 C7_7 C6_7 120.4(6) . .
C8_7 C7_7 N71_7 123.9(6) . .
C6_7 C7_7 N71_7 115.6(5) . .
C3_7 C4_7 C5_7 120.5(5) . .
C3_7 C4_7 H4_7 119.7 . .
C5_7 C4_7 H4_7 119.7 . .
C4_7 C5_7 C6_7 116.6(5) . .
C4_7 C5_7 C10_7 124.3(6) . .
C6_7 C5_7 C10_7 119.1(6) . .
C10_7 C9_7 C8_7 124.3(6) . .
C10_7 C9_7 H9_7 117.9 . .
C8_7 C9_7 H9_7 117.9 . .
C9_7 C10_7 C5_7 117.9(6) . .
C9_7 C10_7 C41_7 122.8(6) . .
C5_7 C10_7 C41_7 119.3(7) . .
C41_7 C42_7 P43_7 111.8(4) . .
C41_7 C42_7 H42A_7 109.3 . .
P43_7 C42_7 H42A_7 109.3 . .
C41_7 C42_7 H42B_7 109.3 . .
P43_7 C42_7 H42B_7 109.3 . .
H42A_7 C42_7 H42B_7 107.9 . .
C7_7 C8_7 C9_7 118.5(7) . .
C7_7 C8_7 H8_7 120.7 . .
C9_7 C8_7 H8_7 120.7 . .
C10_7 C41_7 C42_7 113.6(5) . .
C10_7 C41_7 H41A_7 108.9 . .
C42_7 C41_7 H41A_7 108.9 . .
C10_7 C41_7 H41B_7 108.9 . .
C42_7 C41_7 H41B_7 108.9 . .
H41A_7 C41_7 H41B_7 107.7 . .
O44_7 P43_7 O46_7 109.0(5) . .
O44_7 P43_7 O45_7 113.3(5) . .
O46_7 P43_7 O45_7 107.5(5) . .
O44_7 P43_7 C42_7 113.9(5) . .
O46_7 P43_7 C42_7 107.2(5) . .
O45_7 P43_7 C42_7 105.6(3) . .
C47_7 O45_7 P43_7 130.4(10) . .
C49_7 O46_7 P43_7 133.3(10) . .
C49_7 C50_7 H50A_7 109.5 . .
C49_7 C50_7 H50B_7 109.5 . .
H50A_7 C50_7 H50B_7 109.5 . .
C49_7 C50_7 H50C_7 109.5 . .
H50A_7 C50_7 H50C_7 109.5 . .
H50B_7 C50_7 H50C_7 109.5 . .
O46_7 C49_7 C50_7 114.7(13) . .
O46_7 C49_7 H49A_7 108.6 . .
C50_7 C49_7 H49A_7 108.6 . .
O46_7 C49_7 H49B_7 108.6 . .
C50_7 C49_7 H49B_7 108.6 . .
H49A_7 C49_7 H49B_7 107.6 . .
O45_7 C47_7 C48_7 105.5(13) . .
O45_7 C47_7 H47A_7 110.6 . .
C48_7 C47_7 H47A_7 110.6 . .
O45_7 C47_7 H47B_7 110.6 . .
C48_7 C47_7 H47B_7 110.6 . .
H47A_7 C47_7 H47B_7 108.8 . .
C47_7 C48_7 H48A_7 109.5 . .
C47_7 C48_7 H48B_7 109.5 . .
H48A_7 C48_7 H48B_7 109.5 . .
C47_7 C48_7 H48C_7 109.5 . .
H48A_7 C48_7 H48C_7 109.5 . .
H48B_7 C48_7 H48C_7 109.5 . .
O44_8 P43_8 O45_8 117.0(2) . .
O44_8 P43_8 O46_8 116.2(2) . .
O45_8 P43_8 O46_8 101.4(2) . .
O44_8 P43_8 C42_8 113.8(2) . .
O45_8 P43_8 C42_8 104.5(2) . .
O46_8 P43_8 C42_8 101.9(2) . .
C4_8 O41_8 C42_8 117.3(4) . .
C2_8 N1_8 C6_8 117.6(4) . .
C21_7 N72_8 C71_8 121.7(4) . .
C21_7 N72_8 H72_8 119.1 . .
C71_8 N72_8 H72_8 119.1 . .
N1_8 C6_8 C7_8 118.8(4) . .
N1_8 C6_8 C5_8 121.4(4) . .
C7_8 C6_8 C5_8 119.7(4) . .
N1_8 C2_8 C3_8 125.0(4) . .
N1_8 C2_8 C21_8 117.4(4) . .
C3_8 C2_8 C21_8 117.5(4) . .
O22_8 C21_8 N71_9 125.7(4) . .
O22_8 C21_8 C2_8 120.9(4) . .
N71_9 C21_8 C2_8 113.4(4) . .
C4_8 C5_8 C10_8 123.5(4) . .
C4_8 C5_8 C6_8 118.2(4) . .
C10_8 C5_8 C6_8 118.3(4) . .
C49_8 O46_8 P43_8 119.7(4) . .
C47_8 O45_8 P43_8 121.3(4) . .
C4_8 C3_8 C2_8 118.4(4) . .
C4_8 C3_8 H3_8 120.8 . .
C2_8 C3_8 H3_8 120.8 . .
O41_8 C4_8 C3_8 125.0(4) . .
O41_8 C4_8 C5_8 115.6(4) . .
C3_8 C4_8 C5_8 119.3(4) . .
C10_8 C9_8 C8_8 120.6(4) . .
C10_8 C9_8 H9_8 119.7 . .
C8_8 C9_8 H9_8 119.7 . .
C7_8 C8_8 C9_8 121.1(5) . .
C7_8 C8_8 H8_8 119.4 . .
C9_8 C8_8 H8_8 119.4 . .
C8_8 C7_8 C6_8 119.8(4) . .
C8_8 C7_8 C71_8 120.7(4) . .
C6_8 C7_8 C71_8 119.5(4) . .
C9_8 C10_8 C5_8 120.5(5) . .
C9_8 C10_8 H10_8 119.8 . .
C5_8 C10_8 H10_8 119.8 . .
N72_8 C71_8 C7_8 113.8(4) . .
N72_8 C71_8 H71A_8 108.8 . .
C7_8 C71_8 H71A_8 108.8 . .
N72_8 C71_8 H71B_8 108.8 . .
C7_8 C71_8 H71B_8 108.8 . .
H71A_8 C71_8 H71B_8 107.7 . .
O41_8 C42_8 P43_8 107.5(3) . .
O41_8 C42_8 H42A_8 110.2 . .
P43_8 C42_8 H42A_8 110.2 . .
O41_8 C42_8 H42B_8 110.2 . .
P43_8 C42_8 H42B_8 110.2 . .
H42A_8 C42_8 H42B_8 108.5 . .
O45_8 C47_8 C48_8 112.6(6) . .
O45_8 C47_8 H47A_8 109.1 . .
C48_8 C47_8 H47A_8 109.1 . .
O45_8 C47_8 H47B_8 109.1 . .
C48_8 C47_8 H47B_8 109.1 . .
H47A_8 C47_8 H47B_8 107.8 . .
C47_8 C48_8 H48A_8 109.5 . .
C47_8 C48_8 H48B_8 109.5 . .
H48A_8 C48_8 H48B_8 109.5 . .
C47_8 C48_8 H48C_8 109.5 . .
H48A_8 C48_8 H48C_8 109.5 . .
H48B_8 C48_8 H48C_8 109.5 . .
O46_8 C49_8 C50_8 110.2(6) . .
O46_8 C49_8 H49A_8 109.6 . .
C50_8 C49_8 H49A_8 109.6 . .
O46_8 C49_8 H49B_8 109.6 . .
C50_8 C49_8 H49B_8 109.6 . .
H49A_8 C49_8 H49B_8 108.1 . .
C49_8 C50_8 H50A_8 109.5 . .
C49_8 C50_8 H50B_8 109.5 . .
H50A_8 C50_8 H50B_8 109.5 . .
C49_8 C50_8 H50C_8 109.5 . .
H50A_8 C50_8 H50C_8 109.5 . .
H50B_8 C50_8 H50C_8 109.5 . .
O44_9 P43_9 O46_9 114.8(3) . .
O44_9 P43_9 O45_9 114.3(3) . .
O46_9 P43_9 O45_9 105.4(4) . .
O44_9 P43_9 C42_9 118.4(3) . .
O46_9 P43_9 C42_9 101.8(3) . .
O45_9 P43_9 C42_9 100.1(3) . .
C2_9 N1_9 C6_9 117.6(4) . .
C21_8 N71_9 C7_9 127.5(4) . .
C21_8 N71_9 H71_9 116.3 . .
C7_9 N71_9 H71_9 116.3 . .
N1_9 C6_9 C7_9 117.5(4) . .
N1_9 C6_9 C5_9 122.5(5) . .
C7_9 C6_9 C5_9 119.9(4) . .
N1_9 C2_9 C3_9 124.2(5) . .
N1_9 C2_9 C21_9 114.5(4) . .
C3_9 C2_9 C21_9 121.3(5) . .
C7_9 C8_9 C9_9 119.8(5) . .
C7_9 C8_9 H8_9 120.1 . .
C9_9 C8_9 H8_9 120.1 . .
C4_9 C5_9 C10_9 124.5(4) . .
C4_9 C5_9 C6_9 116.3(5) . .
C10_9 C5_9 C6_9 119.2(5) . .
C8_9 C7_9 N71_9 124.5(5) . .
C8_9 C7_9 C6_9 119.3(4) . .
N71_9 C7_9 C6_9 116.2(4) . .
C3_9 C4_9 C5_9 120.9(5) . .
C3_9 C4_9 H4_9 119.5 . .
C5_9 C4_9 H4_9 119.5 . .
C4_9 C3_9 C2_9 118.5(5) . .
C4_9 C3_9 H3_9 120.8 . .
C2_9 C3_9 H3_9 120.8 . .
C10_9 C9_9 C8_9 123.5(5) . .
C10_9 C9_9 H9_9 118.3 . .
C8_9 C9_9 H9_9 118.3 . .
C10_9 C41_9 C42_9 109.9(4) . .
C10_9 C41_9 H41A_9 109.7 . .
C42_9 C41_9 H41A_9 109.7 . .
C10_9 C41_9 H41B_9 109.7 . .
C42_9 C41_9 H41B_9 109.7 . .
H41A_9 C41_9 H41B_9 108.2 . .
C9_9 C10_9 C5_9 118.3(4) . .
C9_9 C10_9 C41_9 121.4(5) . .
C5_9 C10_9 C41_9 120.2(5) . .
C47_9 O45_9 P43_9 124.3(5) . .
O45_9 C47_9 C48_9 110.5(6) . .
O45_9 C47_9 H47A_9 109.5 . .
C48_9 C47_9 H47A_9 109.5 . .
O45_9 C47_9 H47B_9 109.5 . .
C48_9 C47_9 H47B_9 109.5 . .
H47A_9 C47_9 H47B_9 108.1 . .
C41_9 C42_9 P43_9 115.0(4) . .
C41_9 C42_9 H42A_9 108.5 . .
P43_9 C42_9 H42A_9 108.5 . .
C41_9 C42_9 H42B_9 108.5 . .
P43_9 C42_9 H42B_9 108.5 . .
H42A_9 C42_9 H42B_9 107.5 . .
C49_9 O46_9 P43_9 123.4(7) . .
C47_9 C48_9 H48A_9 109.5 . .
C47_9 C48_9 H48B_9 109.5 . .
H48A_9 C48_9 H48B_9 109.5 . .
C47_9 C48_9 H48C_9 109.5 . .
H48A_9 C48_9 H48C_9 109.5 . .
H48B_9 C48_9 H48C_9 109.5 . .
O46_9 C49_9 C50_9 104.4(12) . .
O46_9 C49_9 H49A_9 110.9 . .
C50_9 C49_9 H49A_9 110.9 . .
O46_9 C49_9 H49B_9 110.9 . .
C50_9 C49_9 H49B_9 110.9 . .
H49A_9 C49_9 H49B_9 108.9 . .
C49_9 C50_9 H50A_9 109.5 . .
C49_9 C50_9 H50B_9 109.5 . .
H50A_9 C50_9 H50B_9 109.5 . .
C49_9 C50_9 H50C_9 109.5 . .
H50A_9 C50_9 H50C_9 109.5 . .
H50B_9 C50_9 H50C_9 109.5 . .
O22_9 C21_9 O1_10 124.7(5) . .
O22_9 C21_9 C2_9 124.8(5) . .
O1_10 C21_9 C2_9 110.4(5) . .
C21_9 O1_10 C2_10 114.9(5) . .
O1_10 C2_10 C3_10 108.7(6) . .
O1_10 C2_10 H2A_10 110.0 . .
C3_10 C2_10 H2A_10 110.0 . .
O1_10 C2_10 H2B_10 110.0 . .
C3_10 C2_10 H2B_10 110.0 . .
H2A_10 C2_10 H2B_10 108.3 . .
C5_10 C4_10 C3_10 124.5(9) . .
C5_10 C4_10 H4_10 117.7 . .
C3_10 C4_10 H4_10 117.7 . .
C8_10 C3_10 C4_10 115.3(9) . .
C8_10 C3_10 C2_10 127.4(10) . .
C4_10 C3_10 C2_10 117.3(8) . .
C6_10 C5_10 C4_10 116.3(11) . .
C6_10 C5_10 H5_10 121.9 . .
C4_10 C5_10 H5_10 121.9 . .
C5_10 C6_10 C7_10 124.6(12) . .
C5_10 C6_10 H6_10 117.7 . .
C7_10 C6_10 H6_10 117.7 . .
C3_10 C8_10 C7_10 123.6(12) . .
C3_10 C8_10 H8_10 118.2 . .
C7_10 C8_10 H8_10 118.2 . .
C6_10 C7_10 C8_10 115.8(11) . .
C6_10 C7_10 H7_10 122.1 . .
C8_10 C7_10 H7_10 122.1 . .

loop_
_geom_bond_atom_site_label_1
_geom_bond_atom_site_label_2
_geom_bond_distance
_geom_bond_site_symmetry_2
O3_1 C2_1 1.344(9) .
O3_1 C4_1 1.514(9) .
O1_1 C2_1 1.191(8) .
C2_1 N72_2 1.411(9) .
C5_1 C4_1 1.524(13) .
C5_1 H5A_1 0.9600 .
C5_1 H5B_1 0.9600 .
C5_1 H5C_1 0.9600 .
C4_1 C7_1 1.483(12) .
C4_1 C6_1 1.525(13) .
C7_1 H7A_1 0.9600 .
C7_1 H7B_1 0.9600 .
C7_1 H7C_1 0.9600 .
C6_1 H6A_1 0.9600 .
C6_1 H6B_1 0.9600 .
C6_1 H6C_1 0.9600 .
P43_2 O44_2 1.433(6) .
P43_2 O46_2 1.496(8) .
P43_2 O45_2 1.589(8) .
P43_2 C42_2 1.787(6) .
O41_2 C4_2 1.356(7) .
O41_2 C42_2 1.444(8) .
C3_2 C4_2 1.377(8) .
C3_2 C2_2 1.425(7) .
C3_2 H3_2 0.9300 .
C4_2 C5_2 1.416(8) .
C42_2 H42A_2 0.9700 .
C42_2 H42B_2 0.9700 .
O45_2 C47_2 1.425(12) .
O46_2 C49_2 1.392(14) .
C47_2 C48_2 1.505(17) .
C47_2 H47A_2 0.9700 .
C47_2 H47B_2 0.9700 .
C48_2 H48A_2 0.9600 .
C48_2 H48B_2 0.9600 .
C48_2 H48C_2 0.9600 .
C49_2 C50_2 1.468(16) .
C49_2 H49A_2 0.9700 .
C49_2 H49B_2 0.9700 .
C50_2 H50A_2 0.9600 .
C50_2 H50B_2 0.9600 .
C50_2 H50C_2 0.9600 .
O22_2 C21_2 1.213(6) .
N1_2 C2_2 1.317(7) .
N1_2 C6_2 1.366(7) .
C21_2 N71_3 1.358(6) .
C21_2 C2_2 1.518(7) .
C6_2 C7_2 1.414(8) .
C6_2 C5_2 1.438(8) .
C7_2 C8_2 1.392(8) .
C7_2 C71_2 1.498(8) .
C5_2 C10_2 1.414(8) .
N72_2 C71_2 1.453(8) .
N72_2 H72_2 0.8600 .
C8_2 C9_2 1.390(9) .
C8_2 H8_2 0.9300 .
C10_2 C9_2 1.361(9) .
C10_2 H10_2 0.9300 .
C9_2 H9_2 0.9300 .
C71_2 H71A_2 0.9700 .
C71_2 H71B_2 0.9700 .
P43_3 O44_3 1.442(7) .
P43_3 O45_3 1.514(6) .
P43_3 O46_3 1.572(8) .
P43_3 C42_3 1.799(6) .
O45_3 C47_3 1.464(10) .
C41_3 C42_3 1.443(10) .
C41_3 C10_3 1.528(8) .
C41_3 H41A_3 0.9700 .
C41_3 H41B_3 0.9700 .
C42_3 H42A_3 0.9700 .
C42_3 H42B_3 0.9700 .
C49_3 O46_3 1.373(11) .
C49_3 C50_3 1.452(12) .
C49_3 H49A_3 0.9700 .
C49_3 H49B_3 0.9700 .
C47_3 C48_3 1.519(13) .
C47_3 H47A_3 0.9700 .
C47_3 H47B_3 0.9700 .
C50_3 H50A_3 0.9600 .
C50_3 H50B_3 0.9600 .
C50_3 H50C_3 0.9600 .
C48_3 H48A_3 0.9600 .
C48_3 H48B_3 0.9600 .
C48_3 H48C_3 0.9600 .
N1_3 C2_3 1.319(7) .
N1_3 C6_3 1.371(7) .
C6_3 C7_3 1.410(7) .
C6_3 C5_3 1.433(7) .
C7_3 C8_3 1.390(7) .
C7_3 N71_3 1.398(6) .
O22_3 C21_3 1.250(6) .
C21_3 N72_4 1.335(7) .
C21_3 C2_3 1.503(9) .
C2_3 C3_3 1.418(8) .
C8_3 C9_3 1.395(8) .
C8_3 H8_3 0.9300 .
C9_3 C10_3 1.352(9) .
C9_3 H9_3 0.9300 .
C5_3 C4_3 1.402(9) .
C5_3 C10_3 1.431(9) .
C4_3 C3_3 1.349(9) .
C4_3 H4_3 0.9300 .
C3_3 H3_3 0.9300 .
N71_3 H71_3 0.8600 .
O41_4 C4_4 1.363(7) .
O41_4 C42_4 1.426(8) .
P43_4 O44_4 1.424(12) .
P43_4 O46_4 1.553(8) .
P43_4 O45_4 1.600(12) .
P43_4 C42_4 1.774(8) .
C42_4 H42A_4 0.9700 .
C42_4 H42B_4 0.9700 .
O46_4 C49_4 1.422(12) .
O45_4 C47_4 1.380(13) .
C48_4 C47_4 1.494(15) .
C48_4 H48A_4 0.9600 .
C48_4 H48B_4 0.9600 .
C48_4 H48C_4 0.9600 .
C47_4 H47A_4 0.9700 .
C47_4 H47B_4 0.9700 .
N72_4 C71_4 1.461(7) .
N72_4 H72_4 0.8600 .
N1_4 C2_4 1.316(6) .
N1_4 C6_4 1.375(7) .
C2_4 C3_4 1.398(7) .
C2_4 C21_4 1.515(8) .
C6_4 C5_4 1.408(7) .
C6_4 C7_4 1.435(7) .
C3_4 C4_4 1.372(8) .
C3_4 H3_4 0.9300 .
C4_4 C5_4 1.431(8) .
C7_4 C8_4 1.390(8) .
C7_4 C71_4 1.503(7) .
C71_4 H71A_4 0.9700 .
C71_4 H71B_4 0.9700 .
C5_4 C10_4 1.422(8) .
C9_4 C10_4 1.372(9) .
C9_4 C8_4 1.401(9) .
C9_4 H9_4 0.9300 .
C8_4 H8_4 0.9300 .
C10_4 H10_4 0.9300 .
C21_4 O22_4 1.230(6) .
C21_4 N71_5 1.346(6) .
C50_4 C49_4 1.485(16) .
C50_4 H50A_4 0.9600 .
C50_4 H50B_4 0.9600 .
C50_4 H50C_4 0.9600 .
C49_4 H49A_4 0.9700 .
C49_4 H49B_4 0.9700 .
P43_5 O44_5 1.442(6) .
P43_5 O45_5 1.565(5) .
P43_5 O46_5 1.576(6) .
P43_5 C42_5 1.801(6) .
O45_5 C47_5 1.457(10) .
C42_5 C41_5 1.525(9) .
C42_5 H42A_5 0.9700 .
C42_5 H42B_5 0.9700 .
O46_5 C49_5 1.374(9) .
C50_5 C49_5 1.416(11) .
C50_5 H50A_5 0.9600 .
C50_5 H50B_5 0.9600 .
C50_5 H50C_5 0.9600 .
C49_5 H49A_5 0.9700 .
C49_5 H49B_5 0.9700 .
C47_5 C48_5 1.368(13) .
C47_5 H47A_5 0.9700 .
C47_5 H47B_5 0.9700 .
C48_5 H48A_5 0.9600 .
C48_5 H48B_5 0.9600 .
C48_5 H48C_5 0.9600 .
N1_5 C2_5 1.326(6) .
N1_5 C6_5 1.363(6) .
C7_5 C8_5 1.371(7) .
C7_5 N71_5 1.403(7) .
C7_5 C6_5 1.430(7) .
C6_5 C5_5 1.426(7) .
N71_5 H71_5 0.8600 .
C2_5 C3_5 1.411(7) .
C2_5 C21_5 1.506(7) .
O22_5 C21_5 1.235(6) .
C21_5 N72_6 1.334(6) .
C8_5 C9_5 1.401(8) .
C8_5 H8_5 0.9300 .
C4_5 C3_5 1.382(7) .
C4_5 C5_5 1.398(7) .
C4_5 H4_5 0.9300 .
C3_5 H3_5 0.9300 .
C9_5 C10_5 1.359(8) .
C9_5 H9_5 0.9300 .
C10_5 C5_5 1.438(7) .
C10_5 C41_5 1.524(8) .
C41_5 H41A_5 0.9700 .
C41_5 H41B_5 0.9700 .
P43_6 O46_6 1.472(8) .
P43_6 O45_6 1.496(7) .
P43_6 O44_6 1.556(9) .
P43_6 C42_6 1.839(8) .
N72_6 C71_6 1.475(6) .
N72_6 H72_6 0.8600 .
N1_6 C2_6 1.331(7) .
N1_6 C6_6 1.380(7) .
C71_6 C7_6 1.511(8) .
C71_6 H71A_6 0.9700 .
C71_6 H71B_6 0.9700 .
O41_6 C4_6 1.350(8) .
O41_6 C42_6 1.423(9) .
C8_6 C7_6 1.381(7) .
C8_6 C9_6 1.406(9) .
C8_6 H8_6 0.9300 .
C6_6 C5_6 1.414(8) .
C6_6 C7_6 1.433(8) .
C2_6 C3_6 1.421(8) .
C2_6 C21_6 1.502(8) .
C4_6 C3_6 1.363(9) .
C4_6 C5_6 1.413(9) .
C3_6 H3_6 0.9300 .
C10_6 C9_6 1.353(9) .
C10_6 C5_6 1.417(8) .
C10_6 H10_6 0.9300 .
O46_6 C49_6 1.500(13) .
C9_6 H9_6 0.9300 .
C42_6 H42A_6 0.9700 .
C42_6 H42B_6 0.9700 .
O45_6 C47_6 1.487(12) .
C49_6 C50_6 1.525(13) .
C49_6 H49A_6 0.9700 .
C49_6 H49B_6 0.9700 .
C50_6 H50A_6 0.9600 .
C50_6 H50B_6 0.9600 .
C50_6 H50C_6 0.9600 .
C47_6 C48_6 1.441(14) .
C47_6 H47A_6 0.9700 .
C47_6 H47B_6 0.9700 .
C48_6 H48A_6 0.9600 .
C48_6 H48B_6 0.9600 .
C48_6 H48C_6 0.9600 .
C21_6 O22_6 1.219(6) .
C21_6 N71_7 1.350(8) .
N1_7 C2_7 1.301(7) .
N1_7 C6_7 1.371(6) .
N71_7 C7_7 1.407(7) .
N71_7 H71_7 0.8600 .
C21_7 O22_7 1.227(6) .
C21_7 N72_8 1.329(6) .
C21_7 C2_7 1.530(7) .
C2_7 C3_7 1.436(7) .
C6_7 C7_7 1.405(8) .
C6_7 C5_7 1.430(8) .
C3_7 C4_7 1.365(8) .
C3_7 H3_7 0.9300 .
C7_7 C8_7 1.388(7) .
C4_7 C5_7 1.414(9) .
C4_7 H4_7 0.9300 .
C5_7 C10_7 1.439(8) .
C9_7 C10_7 1.352(10) .
C9_7 C8_7 1.401(9) .
C9_7 H9_7 0.9300 .
C10_7 C41_7 1.508(9) .
C42_7 C41_7 1.558(9) .
C42_7 P43_7 1.760(7) .
C42_7 H42A_7 0.9700 .
C42_7 H42B_7 0.9700 .
C8_7 H8_7 0.9300 .
C41_7 H41A_7 0.9700 .
C41_7 H41B_7 0.9700 .
P43_7 O44_7 1.464(8) .
P43_7 O46_7 1.489(7) .
P43_7 O45_7 1.571(7) .
O45_7 C47_7 1.453(12) .
O46_7 C49_7 1.277(12) .
C50_7 C49_7 1.435(13) .
C50_7 H50A_7 0.9600 .
C50_7 H50B_7 0.9600 .
C50_7 H50C_7 0.9600 .
C49_7 H49A_7 0.9700 .
C49_7 H49B_7 0.9700 .
C47_7 C48_7 1.485(15) .
C47_7 H47A_7 0.9700 .
C47_7 H47B_7 0.9700 .
C48_7 H48A_7 0.9600 .
C48_7 H48B_7 0.9600 .
C48_7 H48C_7 0.9600 .
P43_8 O44_8 1.467(4) .
P43_8 O45_8 1.557(4) .
P43_8 O46_8 1.566(4) .
P43_8 C42_8 1.822(5) .
O41_8 C4_8 1.369(6) .
O41_8 C42_8 1.427(6) .
N1_8 C2_8 1.320(6) .
N1_8 C6_8 1.372(5) .
O22_8 C21_8 1.215(6) .
N72_8 C71_8 1.455(6) .
N72_8 H72_8 0.8600 .
C6_8 C7_8 1.406(7) .
C6_8 C5_8 1.434(6) .
C2_8 C3_8 1.402(7) .
C2_8 C21_8 1.526(6) .
C21_8 N71_9 1.363(6) .
C5_8 C4_8 1.407(7) .
C5_8 C10_8 1.427(6) .
O46_8 C49_8 1.440(7) .
O45_8 C47_8 1.455(7) .
C3_8 C4_8 1.376(6) .
C3_8 H3_8 0.9300 .
C9_8 C10_8 1.364(7) .
C9_8 C8_8 1.401(7) .
C9_8 H9_8 0.9300 .
C8_8 C7_8 1.378(6) .
C8_8 H8_8 0.9300 .
C7_8 C71_8 1.538(7) .
C10_8 H10_8 0.9300 .
C71_8 H71A_8 0.9700 .
C71_8 H71B_8 0.9700 .
C42_8 H42A_8 0.9700 .
C42_8 H42B_8 0.9700 .
C47_8 C48_8 1.509(9) .
C47_8 H47A_8 0.9700 .
C47_8 H47B_8 0.9700 .
C48_8 H48A_8 0.9600 .
C48_8 H48B_8 0.9600 .
C48_8 H48C_8 0.9600 .
C49_8 C50_8 1.461(9) .
C49_8 H49A_8 0.9700 .
C49_8 H49B_8 0.9700 .
C50_8 H50A_8 0.9600 .
C50_8 H50B_8 0.9600 .
C50_8 H50C_8 0.9600 .
P43_9 O44_9 1.439(5) .
P43_9 O46_9 1.557(5) .
P43_9 O45_9 1.596(6) .
P43_9 C42_9 1.787(6) .
N1_9 C2_9 1.327(6) .
N1_9 C6_9 1.359(6) .
N71_9 C7_9 1.397(6) .
N71_9 H71_9 0.8600 .
C6_9 C7_9 1.429(7) .
C6_9 C5_9 1.443(6) .
C2_9 C3_9 1.415(7) .
C2_9 C21_9 1.514(8) .
C8_9 C7_9 1.372(7) .
C8_9 C9_9 1.423(7) .
C8_9 H8_9 0.9300 .
C5_9 C4_9 1.417(8) .
C5_9 C10_9 1.429(8) .
C4_9 C3_9 1.346(8) .
C4_9 H4_9 0.9300 .
C3_9 H3_9 0.9300 .
C9_9 C10_9 1.358(8) .
C9_9 H9_9 0.9300 .
C41_9 C10_9 1.512(7) .
C41_9 C42_9 1.535(8) .
C41_9 H41A_9 0.9700 .
C41_9 H41B_9 0.9700 .
O45_9 C47_9 1.436(8) .
C47_9 C48_9 1.452(10) .
C47_9 H47A_9 0.9700 .
C47_9 H47B_9 0.9700 .
C42_9 H42A_9 0.9700 .
C42_9 H42B_9 0.9700 .
O46_9 C49_9 1.443(10) .
C48_9 H48A_9 0.9600 .
C48_9 H48B_9 0.9600 .
C48_9 H48C_9 0.9600 .
C49_9 C50_9 1.456(15) .
C49_9 H49A_9 0.9700 .
C49_9 H49B_9 0.9700 .
C50_9 H50A_9 0.9600 .
C50_9 H50B_9 0.9600 .
C50_9 H50C_9 0.9600 .
C21_9 O22_9 1.206(6) .
C21_9 O1_10 1.341(6) .
O1_10 C2_10 1.461(8) .
C2_10 C3_10 1.482(10) .
C2_10 H2A_10 0.9700 .
C2_10 H2B_10 0.9700 .
C4_10 C5_10 1.363(11) .
C4_10 C3_10 1.405(12) .
C4_10 H4_10 0.9300 .
C3_10 C8_10 1.339(12) .
C5_10 C6_10 1.344(14) .
C5_10 H5_10 0.9300 .
C6_10 C7_10 1.367(16) .
C6_10 H6_10 0.9300 .
C8_10 C7_10 1.416(15) .
C8_10 H8_10 0.9300 .
C7_10 H7_10 0.9300 .

loop_
_geom_torsion_atom_site_label_1
_geom_torsion_atom_site_label_2
_geom_torsion_atom_site_label_3
_geom_torsion_atom_site_label_4
_geom_torsion
_geom_torsion_site_symmetry_1
_geom_torsion_site_symmetry_2
_geom_torsion_site_symmetry_3
_geom_torsion_site_symmetry_4
C4_1 O3_1 C2_1 O1_1 -8.2(13) . . . .
C4_1 O3_1 C2_1 N72_2 171.2(6) . . . .
C2_1 O3_1 C4_1 C7_1 -64.0(10) . . . .
C2_1 O3_1 C4_1 C5_1 179.0(7) . . . .
C2_1 O3_1 C4_1 C6_1 60.2(10) . . . .
C42_2 O41_2 C4_2 C3_2 0.3(9) . . . .
C42_2 O41_2 C4_2 C5_2 -178.3(5) . . . .
C2_2 C3_2 C4_2 O41_2 -179.6(5) . . . .
C2_2 C3_2 C4_2 C5_2 -1.0(8) . . . .
C4_2 O41_2 C42_2 P43_2 -175.1(5) . . . .
O44_2 P43_2 C42_2 O41_2 170.8(6) . . . .
O46_2 P43_2 C42_2 O41_2 39.0(8) . . . .
O45_2 P43_2 C42_2 O41_2 -66.3(7) . . . .
O44_2 P43_2 O45_2 C47_2 -43.9(14) . . . .
O46_2 P43_2 O45_2 C47_2 84.2(13) . . . .
C42_2 P43_2 O45_2 C47_2 -165.2(12) . . . .
O44_2 P43_2 O46_2 C49_2 -23.8(19) . . . .
O45_2 P43_2 O46_2 C49_2 -150.7(17) . . . .
C42_2 P43_2 O46_2 C49_2 105.7(16) . . . .
P43_2 O45_2 C47_2 C48_2 117.8(18) . . . .
P43_2 O46_2 C49_2 C50_2 -164.6(14) . . . .
C6_2 N1_2 C2_2 C3_2 -0.8(7) . . . .
C6_2 N1_2 C2_2 C21_2 178.5(4) . . . .
C4_2 C3_2 C2_2 N1_2 2.8(8) . . . .
C4_2 C3_2 C2_2 C21_2 -176.4(5) . . . .
O22_2 C21_2 C2_2 N1_2 170.0(5) . . . .
N71_3 C21_2 C2_2 N1_2 -10.0(6) . . . .
O22_2 C21_2 C2_2 C3_2 -10.7(7) . . . .
N71_3 C21_2 C2_2 C3_2 169.3(4) . . . .
C2_2 N1_2 C6_2 C7_2 176.9(4) . . . .
C2_2 N1_2 C6_2 C5_2 -2.9(7) . . . .
N1_2 C6_2 C7_2 C8_2 176.5(5) . . . .
C5_2 C6_2 C7_2 C8_2 -3.7(8) . . . .
N1_2 C6_2 C7_2 C71_2 -4.6(8) . . . .
C5_2 C6_2 C7_2 C71_2 175.2(5) . . . .
O41_2 C4_2 C5_2 C10_2 -2.0(9) . . . .
C3_2 C4_2 C5_2 C10_2 179.3(6) . . . .
O41_2 C4_2 C5_2 C6_2 176.4(5) . . . .
C3_2 C4_2 C5_2 C6_2 -2.3(8) . . . .
N1_2 C6_2 C5_2 C10_2 -177.1(5) . . . .
C7_2 C6_2 C5_2 C10_2 3.1(8) . . . .
N1_2 C6_2 C5_2 C4_2 4.5(8) . . . .
C7_2 C6_2 C5_2 C4_2 -175.4(5) . . . .
O1_1 C2_1 N72_2 C71_2 -3.4(12) . . . .
O3_1 C2_1 N72_2 C71_2 177.2(6) . . . .
C6_2 C7_2 C8_2 C9_2 1.1(9) . . . .
C71_2 C7_2 C8_2 C9_2 -177.8(6) . . . .
C4_2 C5_2 C10_2 C9_2 178.6(6) . . . .
C6_2 C5_2 C10_2 C9_2 0.2(9) . . . .
C5_2 C10_2 C9_2 C8_2 -2.9(10) . . . .
C7_2 C8_2 C9_2 C10_2 2.2(10) . . . .
C2_1 N72_2 C71_2 C7_2 -96.7(7) . . . .
C8_2 C7_2 C71_2 N72_2 80.6(7) . . . .
C6_2 C7_2 C71_2 N72_2 -98.2(7) . . . .
O44_3 P43_3 O45_3 C47_3 -22.8(10) . . . .
O46_3 P43_3 O45_3 C47_3 92.5(9) . . . .
C42_3 P43_3 O45_3 C47_3 -149.4(8) . . . .
C10_3 C41_3 C42_3 P43_3 179.4(6) . . . .
O44_3 P43_3 C42_3 C41_3 -82.3(8) . . . .
O45_3 P43_3 C42_3 C41_3 43.0(8) . . . .
O46_3 P43_3 C42_3 C41_3 170.2(7) . . . .
P43_3 O45_3 C47_3 C48_3 128.3(12) . . . .
C50_3 C49_3 O46_3 P43_3 -134.3(15) . . . .
O44_3 P43_3 O46_3 C49_3 173.7(10) . . . .
O45_3 P43_3 O46_3 C49_3 49.2(11) . . . .
C42_3 P43_3 O46_3 C49_3 -65.2(11) . . . .
C2_3 N1_3 C6_3 C7_3 -179.9(5) . . . .
C2_3 N1_3 C6_3 C5_3 -1.3(7) . . . .
N1_3 C6_3 C7_3 C8_3 173.2(4) . . . .
C5_3 C6_3 C7_3 C8_3 -5.4(7) . . . .
N1_3 C6_3 C7_3 N71_3 -8.2(7) . . . .
C5_3 C6_3 C7_3 N71_3 173.2(4) . . . .
C6_3 N1_3 C2_3 C3_3 -1.7(8) . . . .
C6_3 N1_3 C2_3 C21_3 174.9(5) . . . .
O22_3 C21_3 C2_3 N1_3 168.1(6) . . . .
N72_4 C21_3 C2_3 N1_3 -13.1(8) . . . .
O22_3 C21_3 C2_3 C3_3 -15.1(9) . . . .
N72_4 C21_3 C2_3 C3_3 163.7(6) . . . .
N71_3 C7_3 C8_3 C9_3 -173.9(5) . . . .
C6_3 C7_3 C8_3 C9_3 4.6(7) . . . .
C7_3 C8_3 C9_3 C10_3 -0.4(9) . . . .
N1_3 C6_3 C5_3 C4_3 2.9(8) . . . .
C7_3 C6_3 C5_3 C4_3 -178.6(5) . . . .
N1_3 C6_3 C5_3 C10_3 -176.4(5) . . . .
C7_3 C6_3 C5_3 C10_3 2.1(8) . . . .
C10_3 C5_3 C4_3 C3_3 177.8(6) . . . .
C6_3 C5_3 C4_3 C3_3 -1.5(9) . . . .
C8_3 C9_3 C10_3 C5_3 -2.9(9) . . . .
C8_3 C9_3 C10_3 C41_3 174.4(6) . . . .
C4_3 C5_3 C10_3 C9_3 -177.3(6) . . . .
C6_3 C5_3 C10_3 C9_3 2.0(8) . . . .
C4_3 C5_3 C10_3 C41_3 5.5(10) . . . .
C6_3 C5_3 C10_3 C41_3 -175.3(5) . . . .
C42_3 C41_3 C10_3 C9_3 85.2(9) . . . .
C42_3 C41_3 C10_3 C5_3 -97.6(9) . . . .
C5_3 C4_3 C3_3 C2_3 -1.3(10) . . . .
N1_3 C2_3 C3_3 C4_3 3.0(10) . . . .
C21_3 C2_3 C3_3 C4_3 -173.7(6) . . . .
O22_2 C21_2 N71_3 C7_3 -3.2(8) . . . .
C2_2 C21_2 N71_3 C7_3 176.8(4) . . . .
C8_3 C7_3 N71_3 C21_2 -1.6(8) . . . .
C6_3 C7_3 N71_3 C21_2 179.8(5) . . . .
C4_4 O41_4 C42_4 P43_4 -167.9(5) . . . .
O44_4 P43_4 C42_4 O41_4 44.7(11) . . . .
O46_4 P43_4 C42_4 O41_4 174.6(8) . . . .
O45_4 P43_4 C42_4 O41_4 -78.1(8) . . . .
O44_4 P43_4 O46_4 C49_4 -62(2) . . . .
O45_4 P43_4 O46_4 C49_4 62.5(18) . . . .
C42_4 P43_4 O46_4 C49_4 166.5(17) . . . .
O44_4 P43_4 O45_4 C47_4 -31.0(18) . . . .
O46_4 P43_4 O45_4 C47_4 -158.6(16) . . . .
C42_4 P43_4 O45_4 C47_4 96.9(16) . . . .
P43_4 O45_4 C47_4 C48_4 110.5(18) . . . .
O22_3 C21_3 N72_4 C71_4 16.8(9) . . . .
C2_3 C21_3 N72_4 C71_4 -162.0(5) . . . .
C6_4 N1_4 C2_4 C3_4 2.9(7) . . . .
C6_4 N1_4 C2_4 C21_4 -177.8(4) . . . .
C2_4 N1_4 C6_4 C5_4 -2.9(7) . . . .
C2_4 N1_4 C6_4 C7_4 176.9(4) . . . .
N1_4 C2_4 C3_4 C4_4 -0.9(8) . . . .
C21_4 C2_4 C3_4 C4_4 179.8(4) . . . .
C42_4 O41_4 C4_4 C3_4 -4.1(9) . . . .
C42_4 O41_4 C4_4 C5_4 173.6(6) . . . .
C2_4 C3_4 C4_4 O41_4 176.5(5) . . . .
C2_4 C3_4 C4_4 C5_4 -1.0(8) . . . .
N1_4 C6_4 C7_4 C8_4 179.2(5) . . . .
C5_4 C6_4 C7_4 C8_4 -0.9(7) . . . .
N1_4 C6_4 C7_4 C71_4 5.2(7) . . . .
C5_4 C6_4 C7_4 C71_4 -174.9(5) . . . .
C21_3 N72_4 C71_4 C7_4 -158.1(5) . . . .
C8_4 C7_4 C71_4 N72_4 136.1(5) . . . .
C6_4 C7_4 C71_4 N72_4 -49.9(7) . . . .
N1_4 C6_4 C5_4 C10_4 -179.4(5) . . . .
C7_4 C6_4 C5_4 C10_4 0.7(7) . . . .
N1_4 C6_4 C5_4 C4_4 1.1(7) . . . .
C7_4 C6_4 C5_4 C4_4 -178.7(5) . . . .
O41_4 C4_4 C5_4 C6_4 -176.9(5) . . . .
C3_4 C4_4 C5_4 C6_4 0.9(7) . . . .
O41_4 C4_4 C5_4 C10_4 3.7(8) . . . .
C3_4 C4_4 C5_4 C10_4 -178.5(5) . . . .
C6_4 C7_4 C8_4 C9_4 0.5(8) . . . .
C71_4 C7_4 C8_4 C9_4 174.8(5) . . . .
C10_4 C9_4 C8_4 C7_4 0.0(9) . . . .
C8_4 C9_4 C10_4 C5_4 -0.2(9) . . . .
C6_4 C5_4 C10_4 C9_4 -0.1(8) . . . .
C4_4 C5_4 C10_4 C9_4 179.3(5) . . . .
N1_4 C2_4 C21_4 O22_4 164.2(5) . . . .
C3_4 C2_4 C21_4 O22_4 -16.4(7) . . . .
N1_4 C2_4 C21_4 N71_5 -14.4(6) . . . .
C3_4 C2_4 C21_4 N71_5 165.0(4) . . . .
P43_4 O46_4 C49_4 C50_4 143.2(18) . . . .
O44_5 P43_5 O45_5 C47_5 -42.5(9) . . . .
O46_5 P43_5 O45_5 C47_5 -169.4(8) . . . .
C42_5 P43_5 O45_5 C47_5 84.7(8) . . . .
O44_5 P43_5 C42_5 C41_5 -48.4(7) . . . .
O45_5 P43_5 C42_5 C41_5 -175.8(5) . . . .
O46_5 P43_5 C42_5 C41_5 77.5(6) . . . .
O44_5 P43_5 O46_5 C49_5 -76.2(11) . . . .
O45_5 P43_5 O46_5 C49_5 49.1(11) . . . .
C42_5 P43_5 O46_5 C49_5 159.9(10) . . . .
P43_5 O46_5 C49_5 C50_5 177.3(8) . . . .
P43_5 O45_5 C47_5 C48_5 175.2(13) . . . .
C2_5 N1_5 C6_5 C5_5 -1.4(7) . . . .
C2_5 N1_5 C6_5 C7_5 179.4(4) . . . .
C8_5 C7_5 C6_5 N1_5 175.8(4) . . . .
N71_5 C7_5 C6_5 N1_5 -6.0(6) . . . .
C8_5 C7_5 C6_5 C5_5 -3.4(7) . . . .
N71_5 C7_5 C6_5 C5_5 174.7(4) . . . .
O22_4 C21_4 N71_5 C7_5 -3.9(8) . . . .
C2_4 C21_4 N71_5 C7_5 174.6(4) . . . .
C8_5 C7_5 N71_5 C21_4 -5.3(8) . . . .
C6_5 C7_5 N71_5 C21_4 176.7(4) . . . .
C6_5 N1_5 C2_5 C3_5 -2.0(7) . . . .
C6_5 N1_5 C2_5 C21_5 173.4(4) . . . .
N1_5 C2_5 C21_5 O22_5 168.5(5) . . . .
C3_5 C2_5 C21_5 O22_5 -16.0(7) . . . .
N1_5 C2_5 C21_5 N72_6 -14.3(6) . . . .
C3_5 C2_5 C21_5 N72_6 161.3(5) . . . .
N71_5 C7_5 C8_5 C9_5 -177.0(4) . . . .
C6_5 C7_5 C8_5 C9_5 1.0(7) . . . .
C5_5 C4_5 C3_5 C2_5 -2.0(8) . . . .
N1_5 C2_5 C3_5 C4_5 3.7(7) . . . .
C21_5 C2_5 C3_5 C4_5 -171.5(5) . . . .
C7_5 C8_5 C9_5 C10_5 1.3(8) . . . .
C8_5 C9_5 C10_5 C5_5 -1.0(8) . . . .
C8_5 C9_5 C10_5 C41_5 177.6(5) . . . .
C3_5 C4_5 C5_5 C6_5 -1.0(7) . . . .
C3_5 C4_5 C5_5 C10_5 177.3(5) . . . .
N1_5 C6_5 C5_5 C4_5 2.9(7) . . . .
C7_5 C6_5 C5_5 C4_5 -177.9(4) . . . .
N1_5 C6_5 C5_5 C10_5 -175.5(4) . . . .
C7_5 C6_5 C5_5 C10_5 3.7(7) . . . .
C9_5 C10_5 C5_5 C4_5 -179.8(5) . . . .
C41_5 C10_5 C5_5 C4_5 1.6(8) . . . .
C9_5 C10_5 C5_5 C6_5 -1.5(7) . . . .
C41_5 C10_5 C5_5 C6_5 179.8(5) . . . .
C9_5 C10_5 C41_5 C42_5 10.8(9) . . . .
C5_5 C10_5 C41_5 C42_5 -170.7(5) . . . .
P43_5 C42_5 C41_5 C10_5 -172.1(5) . . . .
O22_5 C21_5 N72_6 C71_6 17.7(8) . . . .
C2_5 C21_5 N72_6 C71_6 -159.4(4) . . . .
C21_5 N72_6 C71_6 C7_6 -148.6(5) . . . .
C2_6 N1_6 C6_6 C5_6 -0.1(7) . . . .
C2_6 N1_6 C6_6 C7_6 178.4(4) . . . .
C6_6 N1_6 C2_6 C3_6 1.1(7) . . . .
C6_6 N1_6 C2_6 C21_6 -178.0(4) . . . .
C9_6 C8_6 C7_6 C6_6 2.0(8) . . . .
C9_6 C8_6 C7_6 C71_6 176.2(5) . . . .
N1_6 C6_6 C7_6 C8_6 -179.8(4) . . . .
C5_6 C6_6 C7_6 C8_6 -1.3(7) . . . .
N1_6 C6_6 C7_6 C71_6 6.1(7) . . . .
C5_6 C6_6 C7_6 C71_6 -175.4(5) . . . .
N72_6 C71_6 C7_6 C8_6 126.2(5) . . . .
N72_6 C71_6 C7_6 C6_6 -59.8(6) . . . .
C42_6 O41_6 C4_6 C3_6 3.3(9) . . . .
C42_6 O41_6 C4_6 C5_6 -178.0(6) . . . .
O41_6 C4_6 C3_6 C2_6 177.4(5) . . . .
C5_6 C4_6 C3_6 C2_6 -1.3(8) . . . .
N1_6 C2_6 C3_6 C4_6 -0.4(8) . . . .
C21_6 C2_6 C3_6 C4_6 178.6(5) . . . .
O41_6 C4_6 C5_6 C6_6 -176.5(5) . . . .
C3_6 C4_6 C5_6 C6_6 2.3(8) . . . .
O41_6 C4_6 C5_6 C10_6 3.4(8) . . . .
C3_6 C4_6 C5_6 C10_6 -177.8(5) . . . .
N1_6 C6_6 C5_6 C4_6 -1.6(8) . . . .
C7_6 C6_6 C5_6 C4_6 180.0(5) . . . .
N1_6 C6_6 C5_6 C10_6 178.5(5) . . . .
C7_6 C6_6 C5_6 C10_6 0.0(8) . . . .
C9_6 C10_6 C5_6 C4_6 -179.4(6) . . . .
C9_6 C10_6 C5_6 C6_6 0.6(8) . . . .
O45_6 P43_6 O46_6 C49_6 -151.9(10) . . . .
O44_6 P43_6 O46_6 C49_6 -29.0(12) . . . .
C42_6 P43_6 O46_6 C49_6 96.9(11) . . . .
C5_6 C10_6 C9_6 C8_6 0.1(9) . . . .
C7_6 C8_6 C9_6 C10_6 -1.4(9) . . . .
C4_6 O41_6 C42_6 P43_6 179.6(4) . . . .
O46_6 P43_6 C42_6 O41_6 -145.8(7) . . . .
O45_6 P43_6 C42_6 O41_6 98.1(7) . . . .
O44_6 P43_6 C42_6 O41_6 -24.2(8) . . . .
O46_6 P43_6 O45_6 C47_6 66.9(13) . . . .
O44_6 P43_6 O45_6 C47_6 -54.0(13) . . . .
C42_6 P43_6 O45_6 C47_6 -178.6(11) . . . .
P43_6 O46_6 C49_6 C50_6 155.8(10) . . . .
P43_6 O45_6 C47_6 C48_6 -80.7(19) . . . .
N1_6 C2_6 C21_6 O22_6 169.5(5) . . . .
C3_6 C2_6 C21_6 O22_6 -9.7(8) . . . .
N1_6 C2_6 C21_6 N71_7 -8.8(7) . . . .
C3_6 C2_6 C21_6 N71_7 172.0(5) . . . .
O22_6 C21_6 N71_7 C7_7 -10.1(9) . . . .
C2_6 C21_6 N71_7 C7_7 168.1(5) . . . .
C6_7 N1_7 C2_7 C3_7 -1.4(7) . . . .
C6_7 N1_7 C2_7 C21_7 172.7(4) . . . .
O22_7 C21_7 C2_7 N1_7 168.0(5) . . . .
N72_8 C21_7 C2_7 N1_7 -15.3(6) . . . .
O22_7 C21_7 C2_7 C3_7 -17.7(7) . . . .
N72_8 C21_7 C2_7 C3_7 159.1(4) . . . .
C2_7 N1_7 C6_7 C7_7 178.2(4) . . . .
C2_7 N1_7 C6_7 C5_7 -2.7(7) . . . .
N1_7 C2_7 C3_7 C4_7 3.3(7) . . . .
C21_7 C2_7 C3_7 C4_7 -170.8(4) . . . .
N1_7 C6_7 C7_7 C8_7 175.7(4) . . . .
C5_7 C6_7 C7_7 C8_7 -3.4(7) . . . .
N1_7 C6_7 C7_7 N71_7 -7.7(6) . . . .
C5_7 C6_7 C7_7 N71_7 173.2(4) . . . .
C21_6 N71_7 C7_7 C8_7 -0.9(8) . . . .
C21_6 N71_7 C7_7 C6_7 -177.3(5) . . . .
C2_7 C3_7 C4_7 C5_7 -1.1(7) . . . .
C3_7 C4_7 C5_7 C6_7 -2.5(7) . . . .
C3_7 C4_7 C5_7 C10_7 178.9(5) . . . .
N1_7 C6_7 C5_7 C4_7 4.6(7) . . . .
C7_7 C6_7 C5_7 C4_7 -176.3(5) . . . .
N1_7 C6_7 C5_7 C10_7 -176.8(4) . . . .
C7_7 C6_7 C5_7 C10_7 2.3(7) . . . .
C8_7 C9_7 C10_7 C5_7 0.0(9) . . . .
C8_7 C9_7 C10_7 C41_7 178.9(5) . . . .
C4_7 C5_7 C10_7 C9_7 177.9(5) . . . .
C6_7 C5_7 C10_7 C9_7 -0.6(8) . . . .
C4_7 C5_7 C10_7 C41_7 -1.0(8) . . . .
C6_7 C5_7 C10_7 C41_7 -179.5(5) . . . .
C6_7 C7_7 C8_7 C9_7 2.8(8) . . . .
N71_7 C7_7 C8_7 C9_7 -173.6(5) . . . .
C10_7 C9_7 C8_7 C7_7 -1.1(9) . . . .
C9_7 C10_7 C41_7 C42_7 106.4(7) . . . .
C5_7 C10_7 C41_7 C42_7 -74.7(7) . . . .
P43_7 C42_7 C41_7 C10_7 162.3(5) . . . .
C41_7 C42_7 P43_7 O44_7 -61.3(7) . . . .
C41_7 C42_7 P43_7 O46_7 59.3(7) . . . .
C41_7 C42_7 P43_7 O45_7 173.7(6) . . . .
O44_7 P43_7 O45_7 C47_7 -5.3(12) . . . .
O46_7 P43_7 O45_7 C47_7 -125.8(12) . . . .
C42_7 P43_7 O45_7 C47_7 120.0(11) . . . .
O44_7 P43_7 O46_7 C49_7 -152.2(16) . . . .
O45_7 P43_7 O46_7 C49_7 -29.0(17) . . . .
C42_7 P43_7 O46_7 C49_7 84.2(16) . . . .
P43_7 O46_7 C49_7 C50_7 -175.9(12) . . . .
P43_7 O45_7 C47_7 C48_7 -95.8(16) . . . .
O22_7 C21_7 N72_8 C71_8 19.7(7) . . . .
C2_7 C21_7 N72_8 C71_8 -156.9(4) . . . .
C2_8 N1_8 C6_8 C7_8 176.5(4) . . . .
C2_8 N1_8 C6_8 C5_8 0.2(6) . . . .
C6_8 N1_8 C2_8 C3_8 -0.5(7) . . . .
C6_8 N1_8 C2_8 C21_8 -177.6(4) . . . .
N1_8 C2_8 C21_8 O22_8 171.8(4) . . . .
C3_8 C2_8 C21_8 O22_8 -5.5(6) . . . .
N1_8 C2_8 C21_8 N71_9 -9.7(6) . . . .
C3_8 C2_8 C21_8 N71_9 173.0(4) . . . .
N1_8 C6_8 C5_8 C4_8 -0.5(6) . . . .
C7_8 C6_8 C5_8 C4_8 -176.7(4) . . . .
N1_8 C6_8 C5_8 C10_8 179.3(4) . . . .
C7_8 C6_8 C5_8 C10_8 3.0(6) . . . .
O44_8 P43_8 O46_8 C49_8 -41.0(5) . . . .
O45_8 P43_8 O46_8 C49_8 -169.0(4) . . . .
C42_8 P43_8 O46_8 C49_8 83.3(5) . . . .
O44_8 P43_8 O45_8 C47_8 1.1(5) . . . .
O46_8 P43_8 O45_8 C47_8 128.6(4) . . . .
C42_8 P43_8 O45_8 C47_8 -125.7(5) . . . .
N1_8 C2_8 C3_8 C4_8 1.0(7) . . . .
C21_8 C2_8 C3_8 C4_8 178.1(4) . . . .
C42_8 O41_8 C4_8 C3_8 2.4(7) . . . .
C42_8 O41_8 C4_8 C5_8 -176.1(4) . . . .
C2_8 C3_8 C4_8 O41_8 -179.7(4) . . . .
C2_8 C3_8 C4_8 C5_8 -1.2(7) . . . .
C10_8 C5_8 C4_8 O41_8 -0.2(7) . . . .
C6_8 C5_8 C4_8 O41_8 179.6(4) . . . .
C10_8 C5_8 C4_8 C3_8 -178.8(4) . . . .
C6_8 C5_8 C4_8 C3_8 1.0(7) . . . .
C10_8 C9_8 C8_8 C7_8 0.3(8) . . . .
C9_8 C8_8 C7_8 C6_8 1.3(7) . . . .
C9_8 C8_8 C7_8 C71_8 -179.7(4) . . . .
N1_8 C6_8 C7_8 C8_8 -179.3(4) . . . .
C5_8 C6_8 C7_8 C8_8 -3.0(7) . . . .
N1_8 C6_8 C7_8 C71_8 1.7(6) . . . .
C5_8 C6_8 C7_8 C71_8 178.0(4) . . . .
C8_8 C9_8 C10_8 C5_8 -0.2(7) . . . .
C4_8 C5_8 C10_8 C9_8 178.3(5) . . . .
C6_8 C5_8 C10_8 C9_8 -1.5(7) . . . .
C21_7 N72_8 C71_8 C7_8 -143.5(4) . . . .
C8_8 C7_8 C71_8 N72_8 125.5(5) . . . .
C6_8 C7_8 C71_8 N72_8 -55.5(6) . . . .
C4_8 O41_8 C42_8 P43_8 171.1(3) . . . .
O44_8 P43_8 C42_8 O41_8 -57.2(4) . . . .
O45_8 P43_8 C42_8 O41_8 71.6(4) . . . .
O46_8 P43_8 C42_8 O41_8 176.8(3) . . . .
P43_8 O45_8 C47_8 C48_8 -78.3(7) . . . .
P43_8 O46_8 C49_8 C50_8 143.6(7) . . . .
O22_8 C21_8 N71_9 C7_9 -2.4(8) . . . .
C2_8 C21_8 N71_9 C7_9 179.2(4) . . . .
C2_9 N1_9 C6_9 C7_9 178.2(4) . . . .
C2_9 N1_9 C6_9 C5_9 -1.2(6) . . . .
C6_9 N1_9 C2_9 C3_9 -0.3(7) . . . .
C6_9 N1_9 C2_9 C21_9 179.4(4) . . . .
N1_9 C6_9 C5_9 C4_9 0.8(7) . . . .
C7_9 C6_9 C5_9 C4_9 -178.5(4) . . . .
N1_9 C6_9 C5_9 C10_9 -179.0(4) . . . .
C7_9 C6_9 C5_9 C10_9 1.6(7) . . . .
C9_9 C8_9 C7_9 N71_9 -179.9(5) . . . .
C9_9 C8_9 C7_9 C6_9 0.2(8) . . . .
C21_8 N71_9 C7_9 C8_9 4.5(8) . . . .
C21_8 N71_9 C7_9 C6_9 -175.6(4) . . . .
N1_9 C6_9 C7_9 C8_9 179.2(4) . . . .
C5_9 C6_9 C7_9 C8_9 -1.4(7) . . . .
N1_9 C6_9 C7_9 N71_9 -0.7(6) . . . .
C5_9 C6_9 C7_9 N71_9 178.7(4) . . . .
C10_9 C5_9 C4_9 C3_9 -179.1(5) . . . .
C6_9 C5_9 C4_9 C3_9 1.1(7) . . . .
C5_9 C4_9 C3_9 C2_9 -2.5(7) . . . .
N1_9 C2_9 C3_9 C4_9 2.2(7) . . . .
C21_9 C2_9 C3_9 C4_9 -177.5(4) . . . .
C7_9 C8_9 C9_9 C10_9 0.7(9) . . . .
C8_9 C9_9 C10_9 C5_9 -0.4(8) . . . .
C8_9 C9_9 C10_9 C41_9 175.2(5) . . . .
C4_9 C5_9 C10_9 C9_9 179.5(5) . . . .
C6_9 C5_9 C10_9 C9_9 -0.7(7) . . . .
C4_9 C5_9 C10_9 C41_9 3.8(8) . . . .
C6_9 C5_9 C10_9 C41_9 -176.4(4) . . . .
C42_9 C41_9 C10_9 C9_9 -96.9(7) . . . .
C42_9 C41_9 C10_9 C5_9 78.6(7) . . . .
O44_9 P43_9 O45_9 C47_9 -42.4(7) . . . .
O46_9 P43_9 O45_9 C47_9 84.7(6) . . . .
C42_9 P43_9 O45_9 C47_9 -170.0(6) . . . .
P43_9 O45_9 C47_9 C48_9 161.6(6) . . . .
C10_9 C41_9 C42_9 P43_9 -156.7(5) . . . .
O44_9 P43_9 C42_9 C41_9 -57.7(6) . . . .
O46_9 P43_9 C42_9 C41_9 175.4(5) . . . .
O45_9 P43_9 C42_9 C41_9 67.2(5) . . . .
O44_9 P43_9 O46_9 C49_9 10.0(11) . . . .
O45_9 P43_9 O46_9 C49_9 -116.7(10) . . . .
C42_9 P43_9 O46_9 C49_9 139.1(10) . . . .
P43_9 O46_9 C49_9 C50_9 165.9(12) . . . .
N1_9 C2_9 C21_9 O22_9 -3.4(7) . . . .
C3_9 C2_9 C21_9 O22_9 176.4(5) . . . .
N1_9 C2_9 C21_9 O1_10 178.6(4) . . . .
C3_9 C2_9 C21_9 O1_10 -1.7(6) . . . .
O22_9 C21_9 O1_10 C2_10 1.7(8) . . . .
C2_9 C21_9 O1_10 C2_10 179.8(5) . . . .
C21_9 O1_10 C2_10 C3_10 -164.7(6) . . . .
C5_10 C4_10 C3_10 C8_10 0.0(13) . . . .
C5_10 C4_10 C3_10 C2_10 -178.8(7) . . . .
O1_10 C2_10 C3_10 C8_10 -85.2(11) . . . .
O1_10 C2_10 C3_10 C4_10 93.5(8) . . . .
C3_10 C4_10 C5_10 C6_10 -0.1(13) . . . .
C4_10 C5_10 C6_10 C7_10 -0.7(18) . . . .
C4_10 C3_10 C8_10 C7_10 0.8(18) . . . .
C2_10 C3_10 C8_10 C7_10 179.5(11) . . . .
C5_10 C6_10 C7_10 C8_10 1(2) . . . .
C3_10 C8_10 C7_10 C6_10 -2(2) . . . .
